data_7004532
loop_
_publ_author_name
'Zi, Guofu'
'Wang, Qiuwen'
'Xiang, Li'
'Song, Haibin'

_publ_section_title
;
 Lanthanide and group 4 metal complexes with new chiral biaryl-based
 NNO-donor ligands
;
_journal_issue 43
_journal_name_full 'Dalton Transactions'
_journal_page_first 5930
_journal_page_last 5944
_journal_paper_doi 10.1039/b808238c
_journal_year 2008
_chemical_formula_moiety 'C61.25 H56 N6 O2 Ti'
_chemical_formula_sum 'C61.25 H56 N6 O2 Ti'
_chemical_formula_weight 956.02
_chemical_name_systematic
;
?
;
_space_group_IT_number 4
_symmetry_cell_setting monoclinic
_symmetry_space_group_name_Hall 'P 2yb'
_symmetry_space_group_name_H-M 'P 1 21 1'
_atom_sites_solution_hydrogens geom
_atom_sites_solution_primary direct
_atom_sites_solution_secondary difmap
_audit_creation_method SHELXL-97
_cell_angle_alpha 90.00
_cell_angle_beta 98.488(2)
_cell_angle_gamma 90.00
_cell_formula_units_Z 4
_cell_length_a 15.2184(17)
_cell_length_b 19.767(2)
_cell_length_c 19.104(2)
_cell_measurement_reflns_used 5629
_cell_measurement_temperature 294(2)
_cell_measurement_theta_max 22.65
_cell_measurement_theta_min 2.37
_cell_volume 5684.0(10)
_computing_cell_refinement 'Bruker SMART'
_computing_data_collection 'Bruker SMART'
_computing_data_reduction 'Bruker SAINT'
_computing_molecular_graphics 'Bruker SHELXTL'
_computing_publication_material 'Bruker SHELXTL'
_computing_structure_refinement 'SHELXL-97 (Sheldrick, 1997)'
_computing_structure_solution 'SHELXS-97 (Sheldrick, 1990)'
_diffrn_ambient_temperature 294(2)
_diffrn_measured_fraction_theta_full 0.969
_diffrn_measured_fraction_theta_max 0.969
_diffrn_measurement_device_type 'CCD area detector'
_diffrn_measurement_method 'phi and omega scans'
_diffrn_radiation_monochromator graphite
_diffrn_radiation_source 'fine-focus sealed tube'
_diffrn_radiation_type MoK\a
_diffrn_radiation_wavelength 0.71073
_diffrn_reflns_av_R_equivalents 0.0316
_diffrn_reflns_av_sigmaI/netI 0.0838
_diffrn_reflns_limit_h_max 18
_diffrn_reflns_limit_h_min -10
_diffrn_reflns_limit_k_max 22
_diffrn_reflns_limit_k_min -20
_diffrn_reflns_limit_l_max 21
_diffrn_reflns_limit_l_min -22
_diffrn_reflns_number 24624
_diffrn_reflns_theta_full 25.02
_diffrn_reflns_theta_max 25.02
_diffrn_reflns_theta_min 1.35
_exptl_absorpt_coefficient_mu 0.196
_exptl_absorpt_correction_T_max 1.000000
_exptl_absorpt_correction_T_min 0.788925
_exptl_absorpt_correction_type multi-scan
_exptl_absorpt_process_details SADABS
_exptl_crystal_colour red
_exptl_crystal_density_diffrn 1.117
_exptl_crystal_density_meas ?
_exptl_crystal_density_method 'not measured'
_exptl_crystal_description block
_exptl_crystal_F_000 2014
_exptl_crystal_size_max 0.26
_exptl_crystal_size_mid 0.24
_exptl_crystal_size_min 0.18
_refine_diff_density_max 1.005
_refine_diff_density_min -0.425
_refine_diff_density_rms 0.091
_refine_ls_abs_structure_details 'Flack H D (1983), Acta Cryst. A39, 876-881'
_refine_ls_abs_structure_Flack -0.02(4)
_refine_ls_extinction_method none
_refine_ls_goodness_of_fit_ref 1.047
_refine_ls_hydrogen_treatment constr
_refine_ls_matrix_type full
_refine_ls_number_parameters 1325
_refine_ls_number_reflns 18458
_refine_ls_number_restraints 136
_refine_ls_restrained_S_all 1.054
_refine_ls_R_factor_all 0.1366
_refine_ls_R_factor_gt 0.0786
_refine_ls_shift/su_max 0.015
_refine_ls_shift/su_mean 0.001
_refine_ls_structure_factor_coef Fsqd
_refine_ls_weighting_details 'calc w=1/[\s^2^(Fo^2^)+(0.1541P)^2^+0.0744P] where P=(Fo^2^+2Fc^2^)/3'
_refine_ls_weighting_scheme calc
_refine_ls_wR_factor_gt 0.2108
_refine_ls_wR_factor_ref 0.2612
_reflns_number_gt 11141
_reflns_number_total 18458
_reflns_threshold_expression >2sigma(I)
_cod_data_source_file b808238c.txt
_cod_data_source_block 10
_cod_depositor_comments
;
The following automatic conversions were performed:
'_symmetry_cell_setting' value 'Monoclinic' changed to 'monoclinic'
according to '/home/saulius/struct/CIF-dictionaries/cif_core.dic'
dictionary named 'cif_core.dic' version 2.4.1 from
2010-06-29.

'_exptl_absorpt_correction_type' value 'MULTI-SCAN' changed
to 'multi-scan' according to
'/home/saulius/struct/CIF-dictionaries/cif_core.dic' dictionary named
'cif_core.dic' version 2.4.1 from 2010-06-29.

Automatic conversion script
Id: cif_fix_enum 1527 2010-12-29 10:47:43Z saulius 

The following automatic conversions were performed:

'_exptl_crystal_density_meas' value 'NONE' was changed to '?' - the
value is perceived as not measured.

Automatic conversion script
Id: cif_fix_values 3008 2015-01-20 13:52:24Z robertas 
;
_cod_original_cell_volume 5683.8(11)
_cod_original_sg_symbol_H-M P2(1)
_cod_database_code 7004532

loop_
_symmetry_equiv_pos_as_xyz
'x, y, z'
'-x, y+1/2, -z'

loop_
_atom_site_label
_atom_site_type_symbol
_atom_site_fract_x
_atom_site_fract_y
_atom_site_fract_z
_atom_site_U_iso_or_equiv
_atom_site_adp_type
_atom_site_occupancy
_atom_site_symmetry_multiplicity
_atom_site_calc_flag
_atom_site_refinement_flags
_atom_site_disorder_assembly
_atom_site_disorder_group
Ti1 Ti 0.19735(8) 0.65215(6) 0.55928(6) 0.0453(3) Uani 1 1 d . . .
Ti2 Ti 0.67087(8) 0.75960(7) 0.95740(7) 0.0494(3) Uani 1 1 d . . .
O1 O 0.1115(4) 0.3798(3) 0.6720(3) 0.0798(17) Uani 1 1 d . . .
O2 O 0.1971(4) 0.8584(3) 0.3375(3) 0.0705(15) Uani 1 1 d . . .
O3 O 0.6975(4) 0.5143(3) 1.1384(4) 0.0790(17) Uani 1 1 d . . .
O4 O 0.5767(4) 0.9283(4) 0.6973(3) 0.0818(18) Uani 1 1 d . . .
N1 N 0.2377(4) 0.5670(3) 0.4966(3) 0.0509(15) Uani 1 1 d . . .
N2 N 0.1386(4) 0.5627(3) 0.6038(3) 0.0471(14) Uani 1 1 d . . .
N3 N 0.0801(4) 0.6495(3) 0.4771(3) 0.0498(13) Uani 1 1 d . . .
N4 N 0.2328(4) 0.7180(3) 0.4738(3) 0.0471(14) Uani 1 1 d . . .
N5 N 0.3123(4) 0.6513(3) 0.6166(3) 0.0517(14) Uani 1 1 d . . .
N6 N 0.1440(4) 0.7199(3) 0.6097(4) 0.0579(16) Uani 1 1 d . . .
N7 N 0.6680(4) 0.6651(3) 0.8962(3) 0.0599(16) Uani 1 1 d . . .
N8 N 0.6541(4) 0.6808(3) 1.0352(3) 0.0505(14) Uani 1 1 d . . .
N9 N 0.5274(4) 0.7564(3) 0.9215(3) 0.0527(14) Uani 1 1 d . . .
N10 N 0.6539(4) 0.8095(3) 0.8533(3) 0.0504(14) Uani 1 1 d . . .
N11 N 0.7984(4) 0.7587(4) 0.9735(3) 0.0592(15) Uani 1 1 d . . .
N12 N 0.6526(4) 0.8368(3) 1.0150(3) 0.0555(16) Uani 1 1 d . . .
C1 C 0.2795(5) 0.5520(5) 0.4415(4) 0.060(2) Uani 1 1 d . . .
H1A H 0.3087 0.5838 0.4173 0.073 Uiso 1 1 calc R . .
C2 C 0.2743(6) 0.4850(5) 0.4249(5) 0.075(2) Uani 1 1 d . . .
H2A H 0.2985 0.4638 0.3887 0.090 Uiso 1 1 calc R . .
C3 C 0.2271(6) 0.4550(4) 0.4714(5) 0.068(2) Uani 1 1 d . . .
H3A H 0.2137 0.4092 0.4737 0.082 Uiso 1 1 calc R . .
C4 C 0.2023(5) 0.5064(4) 0.5150(4) 0.0537(18) Uani 1 1 d . . .
C5 C 0.1520(4) 0.5062(4) 0.5709(4) 0.0487(17) Uani 1 1 d . . .
H5A H 0.1281 0.4659 0.5847 0.058 Uiso 1 1 calc R . .
C6 C 0.0867(4) 0.5574(3) 0.6593(4) 0.0431(15) Uani 1 1 d . . .
C7 C 0.0107(5) 0.6002(4) 0.6568(4) 0.0562(19) Uani 1 1 d . . .
H7A H -0.0027 0.6302 0.6193 0.067 Uiso 1 1 calc R . .
C8 C -0.0425(5) 0.5980(4) 0.7077(5) 0.064(2) Uani 1 1 d . . .
H8A H -0.0921 0.6260 0.7041 0.077 Uiso 1 1 calc R . .
C9 C -0.0238(4) 0.5538(4) 0.7661(4) 0.0567(19) Uani 1 1 d . . .
C10 C -0.0798(6) 0.5498(5) 0.8194(5) 0.079(3) Uani 1 1 d . . .
H10A H -0.1305 0.5765 0.8161 0.095 Uiso 1 1 calc R . .
C11 C -0.0593(7) 0.5065(6) 0.8758(6) 0.104(4) Uani 1 1 d . . .
H11A H -0.0955 0.5049 0.9109 0.124 Uiso 1 1 calc R . .
C12 C 0.0155(7) 0.4650(6) 0.8806(5) 0.095(3) Uani 1 1 d . . .
H12A H 0.0287 0.4358 0.9188 0.113 Uiso 1 1 calc R . .
C13 C 0.0690(5) 0.4672(5) 0.8297(5) 0.072(2) Uani 1 1 d . . .
H13A H 0.1189 0.4395 0.8338 0.087 Uiso 1 1 calc R . .
C14 C 0.0505(5) 0.5111(4) 0.7701(4) 0.0513(17) Uani 1 1 d . . .
C15 C 0.1082(5) 0.5132(3) 0.7167(4) 0.0457(16) Uani 1 1 d . . .
C16 C 0.1905(4) 0.4712(4) 0.7254(4) 0.0472(17) Uani 1 1 d . . .
C17 C 0.2709(5) 0.5014(4) 0.7592(4) 0.0553(19) Uani 1 1 d . . .
C18 C 0.2753(5) 0.5682(4) 0.7863(4) 0.059(2) Uani 1 1 d . . .
H18A H 0.2237 0.5940 0.7820 0.071 Uiso 1 1 calc R . .
C19 C 0.3522(6) 0.5954(6) 0.8183(5) 0.080(3) Uani 1 1 d . . .
H19A H 0.3518 0.6392 0.8360 0.096 Uiso 1 1 calc R . .
C20 C 0.4306(7) 0.5606(7) 0.8253(5) 0.091(3) Uani 1 1 d . . .
H20A H 0.4833 0.5807 0.8461 0.110 Uiso 1 1 calc R . .
C21 C 0.4293(6) 0.4954(6) 0.8009(5) 0.085(3) Uani 1 1 d . . .
H21A H 0.4819 0.4707 0.8074 0.102 Uiso 1 1 calc R . .
C22 C 0.3520(5) 0.4645(5) 0.7666(4) 0.062(2) Uani 1 1 d . . .
C23 C 0.3486(6) 0.3973(5) 0.7414(5) 0.071(2) Uani 1 1 d . . .
H23A H 0.4008 0.3721 0.7464 0.086 Uiso 1 1 calc R . .
C24 C 0.2721(7) 0.3682(5) 0.7103(5) 0.080(3) Uani 1 1 d . . .
H24A H 0.2721 0.3238 0.6944 0.096 Uiso 1 1 calc R . .
C25 C 0.1919(5) 0.4061(4) 0.7022(4) 0.0551(19) Uani 1 1 d . . .
C26 C 0.1106(9) 0.3158(5) 0.6347(7) 0.113(4) Uani 1 1 d . . .
H26A H 0.0504 0.3033 0.6174 0.170 Uiso 1 1 calc R . .
H26B H 0.1377 0.2816 0.6665 0.170 Uiso 1 1 calc R . .
H26C H 0.1433 0.3203 0.5957 0.170 Uiso 1 1 calc R . .
C27 C 0.0013(5) 0.6198(4) 0.4620(5) 0.062(2) Uani 1 1 d . . .
H27A H -0.0248 0.5938 0.4939 0.075 Uiso 1 1 calc R . .
C28 C -0.0380(5) 0.6324(4) 0.3919(5) 0.069(2) Uani 1 1 d . . .
H28A H -0.0927 0.6168 0.3697 0.082 Uiso 1 1 calc R . .
C29 C 0.0223(5) 0.6732(4) 0.3625(4) 0.062(2) Uani 1 1 d . . .
H29A H 0.0157 0.6904 0.3167 0.074 Uiso 1 1 calc R . .
C30 C 0.0947(4) 0.6828(4) 0.4161(4) 0.0494(17) Uani 1 1 d . . .
C31 C 0.1741(5) 0.7185(4) 0.4182(4) 0.0539(18) Uani 1 1 d . . .
H31A H 0.1847 0.7429 0.3787 0.065 Uiso 1 1 calc R . .
C32 C 0.3123(4) 0.7551(4) 0.4708(3) 0.0479(16) Uani 1 1 d . . .
C33 C 0.3947(5) 0.7181(4) 0.4809(4) 0.0569(19) Uani 1 1 d . . .
H33A H 0.3948 0.6723 0.4920 0.068 Uiso 1 1 calc R . .
C34 C 0.4739(5) 0.7504(5) 0.4741(4) 0.062(2) Uani 1 1 d . . .
H34A H 0.5266 0.7259 0.4812 0.075 Uiso 1 1 calc R . .
C35 C 0.4760(5) 0.8171(5) 0.4572(4) 0.060(2) Uani 1 1 d . . .
C36 C 0.5551(5) 0.8497(6) 0.4459(5) 0.077(3) Uani 1 1 d . . .
H36A H 0.6075 0.8249 0.4503 0.093 Uiso 1 1 calc R . .
C37 C 0.5572(7) 0.9161(7) 0.4288(7) 0.103(4) Uani 1 1 d . . .
H37A H 0.6102 0.9363 0.4213 0.123 Uiso 1 1 calc R . .
C38 C 0.4794(8) 0.9535(6) 0.4228(7) 0.108(4) Uani 1 1 d . . .
H38A H 0.4809 0.9989 0.4100 0.130 Uiso 1 1 calc R . .
C39 C 0.3989(6) 0.9255(5) 0.4353(6) 0.085(3) Uani 1 1 d . . .
H39A H 0.3486 0.9524 0.4338 0.102 Uiso 1 1 calc R . .
C40 C 0.3950(5) 0.8569(4) 0.4499(4) 0.0557(19) Uani 1 1 d . . .
C41 C 0.3125(4) 0.8231(4) 0.4587(4) 0.0474(17) Uani 1 1 d . . .
C42 C 0.2321(4) 0.8667(4) 0.4603(4) 0.0498(18) Uani 1 1 d . . .
C43 C 0.2161(5) 0.8934(3) 0.5252(4) 0.0517(18) Uani 1 1 d . . .
C44 C 0.2723(5) 0.8814(4) 0.5897(5) 0.066(2) Uani 1 1 d . . .
H44A H 0.3228 0.8550 0.5895 0.079 Uiso 1 1 calc R . .
C45 C 0.2549(7) 0.9073(5) 0.6520(5) 0.083(3) Uani 1 1 d . . .
H45A H 0.2936 0.8987 0.6935 0.099 Uiso 1 1 calc R . .
C46 C 0.1809(8) 0.9459(5) 0.6543(7) 0.090(3) Uani 1 1 d . . .
H46A H 0.1704 0.9637 0.6974 0.108 Uiso 1 1 calc R . .
C47 C 0.1231(7) 0.9586(5) 0.5959(6) 0.080(3) Uani 1 1 d . . .
H47A H 0.0718 0.9834 0.5988 0.097 Uiso 1 1 calc R . .
C48 C 0.1406(6) 0.9341(4) 0.5292(5) 0.067(2) Uani 1 1 d . . .
C49 C 0.0826(6) 0.9460(5) 0.4657(6) 0.083(3) Uani 1 1 d . . .
H49A H 0.0303 0.9698 0.4676 0.099 Uiso 1 1 calc R . .
C50 C 0.1002(6) 0.9241(5) 0.4027(6) 0.075(3) Uani 1 1 d . . .
H50A H 0.0625 0.9351 0.3614 0.090 Uiso 1 1 calc R . .
C51 C 0.1764(5) 0.8844(4) 0.3997(5) 0.060(2) Uani 1 1 d . . .
C52 C 0.1452(8) 0.8774(8) 0.2729(6) 0.116(4) Uani 1 1 d . . .
H52A H 0.1682 0.8560 0.2343 0.174 Uiso 1 1 calc R . .
H52B H 0.1474 0.9256 0.2676 0.174 Uiso 1 1 calc R . .
H52C H 0.0848 0.8635 0.2731 0.174 Uiso 1 1 calc R . .
C53 C 0.3733(6) 0.5948(5) 0.6242(5) 0.074(2) Uani 1 1 d . . .
H53A H 0.4261 0.6072 0.6555 0.111 Uiso 1 1 calc R . .
H53B H 0.3884 0.5830 0.5787 0.111 Uiso 1 1 calc R . .
H53C H 0.3458 0.5568 0.6435 0.111 Uiso 1 1 calc R . .
C54 C 0.3563(6) 0.7114(5) 0.6525(4) 0.070(2) Uani 1 1 d . . .
H54A H 0.4131 0.6987 0.6777 0.105 Uiso 1 1 calc R . .
H54B H 0.3200 0.7294 0.6851 0.105 Uiso 1 1 calc R . .
H54C H 0.3642 0.7452 0.6178 0.105 Uiso 1 1 calc R . .
C55 C 0.1586(7) 0.7288(5) 0.6876(5) 0.085(3) Uani 1 1 d . . .
H55A H 0.1241 0.7664 0.7000 0.128 Uiso 1 1 calc R . .
H55B H 0.2205 0.7372 0.7035 0.128 Uiso 1 1 calc R . .
H55C H 0.1407 0.6885 0.7097 0.128 Uiso 1 1 calc R . .
C56 C 0.0738(6) 0.7658(5) 0.5804(6) 0.080(3) Uani 1 1 d . . .
H56A H 0.0583 0.7945 0.6173 0.121 Uiso 1 1 calc R . .
H56B H 0.0226 0.7403 0.5602 0.121 Uiso 1 1 calc R . .
H56C H 0.0939 0.7931 0.5443 0.121 Uiso 1 1 calc R . .
C57 C 0.6752(5) 0.6404(5) 0.8316(4) 0.072(2) Uani 1 1 d . . .
H57A H 0.6801 0.6667 0.7920 0.086 Uiso 1 1 calc R . .
C58 C 0.6741(6) 0.5684(5) 0.8324(6) 0.084(3) Uani 1 1 d . . .
H58A H 0.6778 0.5398 0.7943 0.100 Uiso 1 1 calc R . .
C59 C 0.6668(6) 0.5499(5) 0.8981(5) 0.073(2) Uani 1 1 d . . .
H59A H 0.6655 0.5057 0.9145 0.088 Uiso 1 1 calc R . .
C60 C 0.6614(5) 0.6079(4) 0.9380(5) 0.064(2) Uani 1 1 d . . .
C61 C 0.6521(5) 0.6194(4) 1.0091(4) 0.059(2) Uani 1 1 d . . .
H61A H 0.6444 0.5828 1.0382 0.071 Uiso 1 1 calc R . .
C62 C 0.6443(5) 0.6852(4) 1.1086(4) 0.0501(17) Uani 1 1 d . . .
C63 C 0.5757(5) 0.7282(4) 1.1262(4) 0.0528(18) Uani 1 1 d . . .
H63A H 0.5429 0.7541 1.0909 0.063 Uiso 1 1 calc R . .
C64 C 0.5576(5) 0.7320(4) 1.1928(5) 0.063(2) Uani 1 1 d . . .
H64A H 0.5110 0.7592 1.2024 0.076 Uiso 1 1 calc R . .
C65 C 0.6075(5) 0.6960(4) 1.2484(4) 0.0580(19) Uani 1 1 d . . .
C66 C 0.5887(7) 0.6967(6) 1.3183(5) 0.089(3) Uani 1 1 d . . .
H66A H 0.5434 0.7245 1.3294 0.107 Uiso 1 1 calc R . .
C67 C 0.6351(7) 0.6580(8) 1.3705(5) 0.119(5) Uani 1 1 d . . .
H67A H 0.6208 0.6589 1.4162 0.142 Uiso 1 1 calc R . .
C68 C 0.7053(7) 0.6165(7) 1.3541(5) 0.110(4) Uani 1 1 d . . .
H68A H 0.7373 0.5897 1.3889 0.132 Uiso 1 1 calc R . .
C69 C 0.7251(6) 0.6159(5) 1.2883(5) 0.082(3) Uani 1 1 d . . .
H69A H 0.7717 0.5886 1.2788 0.098 Uiso 1 1 calc R . .
C70 C 0.6793(4) 0.6546(5) 1.2326(4) 0.0574(18) Uani 1 1 d . . .
C71 C 0.6982(4) 0.6524(4) 1.1620(4) 0.0498(16) Uani 1 1 d . . .
C72 C 0.7796(5) 0.6131(4) 1.1488(4) 0.0580(19) Uani 1 1 d . . .
C73 C 0.8648(5) 0.6490(5) 1.1546(4) 0.0601(19) Uani 1 1 d . . .
C74 C 0.8725(6) 0.7183(5) 1.1702(5) 0.074(2) Uani 1 1 d . . .
H74A H 0.8225 0.7427 1.1778 0.088 Uiso 1 1 calc R . .
C75 C 0.9527(6) 0.7505(6) 1.1746(5) 0.085(3) Uani 1 1 d . . .
H75A H 0.9560 0.7966 1.1842 0.102 Uiso 1 1 calc R . .
C76 C 1.0285(7) 0.7159(8) 1.1650(6) 0.094(3) Uani 1 1 d . . .
H76A H 1.0824 0.7387 1.1682 0.112 Uiso 1 1 calc R . .
C77 C 1.0243(5) 0.6504(8) 1.1513(5) 0.092(3) Uani 1 1 d . . .
H77A H 1.0762 0.6275 1.1456 0.111 Uiso 1 1 calc R . .
C78 C 0.9418(6) 0.6134(6) 1.1449(5) 0.073(2) Uani 1 1 d . . .
C79 C 0.9341(7) 0.5440(7) 1.1322(6) 0.098(3) Uani 1 1 d . . .
H79A H 0.9848 0.5196 1.1263 0.118 Uiso 1 1 calc R . .
C80 C 0.8543(7) 0.5102(6) 1.1280(6) 0.095(3) Uani 1 1 d . . .
H80A H 0.8513 0.4641 1.1181 0.113 Uiso 1 1 calc R . .
C81 C 0.7796(6) 0.5448(4) 1.1383(5) 0.065(2) Uani 1 1 d . . .
C82 C 0.6906(8) 0.4462(6) 1.1219(7) 0.114(4) Uani 1 1 d . . .
H82A H 0.6309 0.4312 1.1235 0.171 Uiso 1 1 calc R . .
H82B H 0.7309 0.4210 1.1555 0.171 Uiso 1 1 calc R . .
H82C H 0.7051 0.4392 1.0752 0.171 Uiso 1 1 calc R . .
C83 C 0.4499(5) 0.7411(4) 0.9439(4) 0.059(2) Uani 1 1 d . . .
H83A H 0.4456 0.7206 0.9871 0.070 Uiso 1 1 calc R . .
C84 C 0.3780(5) 0.7594(4) 0.8956(4) 0.064(2) Uani 1 1 d . . .
H84A H 0.3184 0.7535 0.9000 0.076 Uiso 1 1 calc R . .
C85 C 0.4117(5) 0.7886(4) 0.8389(5) 0.067(2) Uani 1 1 d . . .
H85A H 0.3794 0.8059 0.7977 0.081 Uiso 1 1 calc R . .
C86 C 0.5029(5) 0.7864(4) 0.8563(4) 0.0546(19) Uani 1 1 d . . .
C87 C 0.5726(5) 0.8127(4) 0.8231(4) 0.0549(18) Uani 1 1 d . . .
H87A H 0.5595 0.8328 0.7788 0.066 Uiso 1 1 calc R . .
C88 C 0.7223(4) 0.8392(4) 0.8186(4) 0.0500(18) Uani 1 1 d . . .
C89 C 0.7943(5) 0.7960(5) 0.8056(4) 0.069(2) Uani 1 1 d . . .
H89A H 0.7948 0.7509 0.8195 0.083 Uiso 1 1 calc R . .
C90 C 0.8605(6) 0.8201(6) 0.7736(5) 0.079(3) Uani 1 1 d . . .
H90A H 0.9051 0.7909 0.7638 0.095 Uiso 1 1 calc R . .
C91 C 0.8636(6) 0.8887(6) 0.7546(5) 0.077(3) Uani 1 1 d . . .
C92 C 0.9371(7) 0.9140(8) 0.7227(6) 0.104(4) Uani 1 1 d . . .
H92A H 0.9828 0.8856 0.7136 0.125 Uiso 1 1 calc R . .
C93 C 0.9370(8) 0.9828(8) 0.7060(6) 0.105(4) Uani 1 1 d . . .
H93A H 0.9827 0.9998 0.6837 0.126 Uiso 1 1 calc R . .
C94 C 0.8715(7) 1.0269(6) 0.7213(5) 0.089(3) Uani 1 1 d . . .
H94A H 0.8748 1.0730 0.7123 0.106 Uiso 1 1 calc R . .
C95 C 0.8018(6) 1.0004(5) 0.7499(4) 0.072(2) Uani 1 1 d . . .
H95A H 0.7564 1.0293 0.7585 0.087 Uiso 1 1 calc R . .
C96 C 0.7955(4) 0.9321(4) 0.7668(4) 0.0542(19) Uani 1 1 d . . .
C97 C 0.7214(5) 0.9061(4) 0.7991(4) 0.057(2) Uani 1 1 d . . .
C98 C 0.6496(4) 0.9533(4) 0.8102(4) 0.0505(18) Uani 1 1 d . . .
C99 C 0.6568(5) 0.9926(4) 0.8735(4) 0.0538(18) Uani 1 1 d . . .
C100 C 0.7339(7) 0.9896(4) 0.9259(4) 0.072(2) Uani 1 1 d . . .
H10B H 0.7813 0.9618 0.9191 0.086 Uiso 1 1 calc R . .
C101 C 0.7380(8) 1.0277(6) 0.9861(5) 0.094(3) Uani 1 1 d . . .
H10C H 0.7882 1.0250 1.0203 0.113 Uiso 1 1 calc R . .
C102 C 0.6664(10) 1.0715(6) 0.9978(7) 0.107(4) Uani 1 1 d . . .
H10D H 0.6693 1.0968 1.0391 0.128 Uiso 1 1 calc R . .
C103 C 0.5959(9) 1.0750(5) 0.9478(7) 0.097(3) Uani 1 1 d . . .
H10E H 0.5497 1.1037 0.9550 0.116 Uiso 1 1 calc R . .
C104 C 0.5874(6) 1.0379(5) 0.8852(5) 0.074(2) Uani 1 1 d . . .
C105 C 0.5157(7) 1.0455(6) 0.8332(7) 0.089(3) Uani 1 1 d . . .
H10F H 0.4712 1.0759 0.8404 0.107 Uiso 1 1 calc R . .
C106 C 0.5074(6) 1.0096(6) 0.7706(6) 0.085(3) Uani 1 1 d . . .
H10G H 0.4573 1.0143 0.7367 0.102 Uiso 1 1 calc R . .
C107 C 0.5781(6) 0.9646(5) 0.7595(5) 0.068(2) Uani 1 1 d . . .
C108 C 0.5113(7) 0.9436(8) 0.6390(5) 0.127(5) Uani 1 1 d . . .
H10H H 0.5203 0.9158 0.5994 0.190 Uiso 1 1 calc R . .
H10I H 0.5158 0.9904 0.6267 0.190 Uiso 1 1 calc R . .
H10J H 0.4534 0.9349 0.6513 0.190 Uiso 1 1 calc R . .
C109 C 0.8574(5) 0.6993(5) 0.9694(5) 0.082(3) Uani 1 1 d . . .
H10K H 0.9184 0.7133 0.9801 0.123 Uiso 1 1 calc R . .
H10L H 0.8468 0.6806 0.9225 0.123 Uiso 1 1 calc R . .
H10M H 0.8453 0.6657 1.0029 0.123 Uiso 1 1 calc R . .
C110 C 0.8552(6) 0.8213(5) 0.9827(5) 0.077(3) Uani 1 1 d . . .
H11B H 0.9167 0.8086 0.9901 0.116 Uiso 1 1 calc R . .
H11C H 0.8420 0.8464 1.0229 0.116 Uiso 1 1 calc R . .
H11D H 0.8431 0.8488 0.9410 0.116 Uiso 1 1 calc R . .
C111 C 0.7108(7) 0.8534(5) 1.0809(5) 0.081(3) Uani 1 1 d . . .
H11E H 0.6899 0.8939 1.1008 0.121 Uiso 1 1 calc R . .
H11F H 0.7703 0.8604 1.0712 0.121 Uiso 1 1 calc R . .
H11G H 0.7104 0.8169 1.1139 0.121 Uiso 1 1 calc R . .
C112 C 0.5764(6) 0.8819(4) 1.0064(5) 0.071(2) Uani 1 1 d . . .
H11H H 0.5848 0.9163 1.0423 0.106 Uiso 1 1 calc R . .
H11I H 0.5237 0.8565 1.0106 0.106 Uiso 1 1 calc R . .
H11J H 0.5704 0.9028 0.9605 0.106 Uiso 1 1 calc R . .
C113 C 0.3152(15) 0.6647(6) 0.2541(9) 0.114(7) Uani 0.50 1 d PDU . .
H11K H 0.3372 0.6674 0.3038 0.170 Uiso 0.50 1 calc PR . .
H11L H 0.3473 0.6304 0.2329 0.170 Uiso 0.50 1 calc PR . .
H11M H 0.2532 0.6534 0.2476 0.170 Uiso 0.50 1 calc PR . .
C114 C 0.3276(6) 0.7312(4) 0.2201(5) 0.059(4) Uani 0.50 1 d PGDU . .
C115 C 0.3505(6) 0.7874(5) 0.2627(4) 0.062(4) Uani 0.50 1 d PGDU . .
H115 H 0.3545 0.7838 0.3116 0.075 Uiso 0.50 1 calc PR . .
C116 C 0.3675(7) 0.8490(4) 0.2322(7) 0.081(5) Uani 0.50 1 d PGU . .
H116 H 0.3828 0.8865 0.2607 0.097 Uiso 0.50 1 calc PR . .
C117 C 0.3616(8) 0.8544(5) 0.1591(7) 0.098(6) Uani 0.50 1 d PGU . .
H117 H 0.3729 0.8956 0.1387 0.117 Uiso 0.50 1 calc PR . .
C118 C 0.3387(7) 0.7982(6) 0.1165(4) 0.087(5) Uani 0.50 1 d PGU . .
H118 H 0.3347 0.8018 0.0676 0.104 Uiso 0.50 1 calc PR . .
C119 C 0.3217(6) 0.7366(5) 0.1470(5) 0.061(4) Uani 0.50 1 d PGDU . .
H119 H 0.3064 0.6991 0.1185 0.073 Uiso 0.50 1 calc PR . .
C120 C 0.6428(17) 0.7886(9) 0.6344(16) 0.156(11) Uani 0.50 1 d PDU . .
H12B H 0.6765 0.8286 0.6282 0.234 Uiso 0.50 1 calc PR . .
H12C H 0.6355 0.7843 0.6833 0.234 Uiso 0.50 1 calc PR . .
H12D H 0.5855 0.7918 0.6059 0.234 Uiso 0.50 1 calc PR . .
C121 C 0.6906(8) 0.7282(6) 0.6126(7) 0.089(6) Uani 0.50 1 d PGDU . .
C122 C 0.7616(9) 0.7361(7) 0.5752(8) 0.125(8) Uani 0.50 1 d PGDU . .
H122 H 0.7831 0.7792 0.5677 0.150 Uiso 0.50 1 calc PR . .
C123 C 0.8006(9) 0.6797(10) 0.5490(7) 0.111(7) Uani 0.50 1 d PGU . .
H123 H 0.8481 0.6850 0.5240 0.133 Uiso 0.50 1 calc PR . .
C124 C 0.7686(11) 0.6154(8) 0.5603(8) 0.117(8) Uani 0.50 1 d PGU . .
H124 H 0.7946 0.5777 0.5428 0.140 Uiso 0.50 1 calc PR . .
C125 C 0.6975(11) 0.6075(6) 0.5977(9) 0.175(13) Uani 0.50 1 d PGU . .
H125 H 0.6760 0.5644 0.6052 0.210 Uiso 0.50 1 calc PR . .
C126 C 0.6585(8) 0.6639(8) 0.6238(7) 0.088(5) Uani 0.50 1 d PGDU . .
H126 H 0.6110 0.6586 0.6488 0.105 Uiso 0.50 1 calc PR . .
C127 C 0.8915(14) 0.1544(7) 0.0906(10) 0.110(7) Uani 0.50 1 d PDU . .
H12E H 0.8343 0.1436 0.1030 0.165 Uiso 0.50 1 calc PR . .
H12F H 0.9367 0.1448 0.1299 0.165 Uiso 0.50 1 calc PR . .
H12G H 0.9016 0.1277 0.0505 0.165 Uiso 0.50 1 calc PR . .
C128 C 0.8943(9) 0.2271(6) 0.0724(6) 0.144(10) Uani 0.50 1 d PGDU . .
C129 C 0.8765(8) 0.2468(6) 0.0019(5) 0.067(4) Uani 0.50 1 d PGDU . .
H129 H 0.8590 0.2148 -0.0331 0.081 Uiso 0.50 1 calc PR . .
C130 C 0.8849(9) 0.3143(7) -0.0164(6) 0.131(9) Uani 0.50 1 d PGU . .
H130 H 0.8730 0.3275 -0.0636 0.157 Uiso 0.50 1 calc PR . .
C131 C 0.9111(10) 0.3621(5) 0.0358(8) 0.104(7) Uani 0.50 1 d PGU . .
H131 H 0.9167 0.4073 0.0236 0.125 Uiso 0.50 1 calc PR . .
C132 C 0.9289(9) 0.3425(6) 0.1064(7) 0.111(7) Uani 0.50 1 d PGU . .
H132 H 0.9464 0.3745 0.1413 0.133 Uiso 0.50 1 calc PR . .
C133 C 0.9205(8) 0.2750(7) 0.1246(5) 0.084(5) Uani 0.50 1 d PGDU . .
H133 H 0.9325 0.2618 0.1718 0.101 Uiso 0.50 1 calc PR . .

loop_
_atom_site_aniso_label
_atom_site_aniso_U_11
_atom_site_aniso_U_22
_atom_site_aniso_U_33
_atom_site_aniso_U_23
_atom_site_aniso_U_13
_atom_site_aniso_U_12
Ti1 0.0468(6) 0.0408(7) 0.0490(7) 0.0029(6) 0.0095(5) 0.0047(6)
Ti2 0.0484(7) 0.0474(7) 0.0529(8) -0.0004(6) 0.0095(5) 0.0011(6)
O1 0.099(5) 0.047(4) 0.094(4) -0.002(3) 0.015(4) -0.014(3)
O2 0.068(3) 0.077(4) 0.065(4) 0.005(3) 0.003(3) 0.009(3)
O3 0.084(4) 0.048(4) 0.106(5) -0.003(3) 0.020(4) -0.007(3)
O4 0.078(4) 0.107(5) 0.058(4) 0.000(3) 0.003(3) -0.016(4)
N1 0.061(4) 0.046(4) 0.047(3) 0.003(3) 0.014(3) -0.002(3)
N2 0.046(3) 0.044(4) 0.053(3) 0.006(3) 0.013(3) 0.008(3)
N3 0.049(3) 0.047(3) 0.053(3) 0.010(3) 0.008(2) 0.003(3)
N4 0.040(3) 0.049(4) 0.052(3) 0.007(3) 0.004(3) 0.003(3)
N5 0.054(3) 0.045(3) 0.056(3) 0.004(3) 0.011(3) 0.006(3)
N6 0.066(4) 0.043(4) 0.068(4) 0.002(3) 0.020(3) -0.001(3)
N7 0.059(4) 0.061(5) 0.060(4) -0.009(3) 0.009(3) -0.002(3)
N8 0.055(3) 0.043(4) 0.055(4) 0.000(3) 0.013(3) 0.001(3)
N9 0.056(3) 0.050(3) 0.055(3) -0.002(3) 0.015(3) -0.002(3)
N10 0.050(3) 0.054(4) 0.048(3) -0.002(3) 0.010(3) 0.002(3)
N11 0.044(3) 0.072(4) 0.061(4) 0.004(4) 0.009(3) 0.008(3)
N12 0.068(4) 0.051(4) 0.050(4) 0.002(3) 0.017(3) -0.001(3)
C1 0.062(5) 0.073(6) 0.051(4) -0.004(4) 0.026(4) 0.013(4)
C2 0.089(6) 0.070(7) 0.070(6) -0.006(5) 0.027(5) 0.020(5)
C3 0.085(6) 0.043(5) 0.076(6) -0.009(4) 0.009(5) 0.016(4)
C4 0.066(5) 0.038(4) 0.056(4) 0.003(3) 0.005(4) 0.008(3)
C5 0.046(4) 0.046(4) 0.054(4) 0.000(3) 0.007(3) 0.000(3)
C6 0.042(3) 0.038(4) 0.050(4) 0.000(3) 0.011(3) 0.001(3)
C7 0.045(4) 0.059(5) 0.064(5) 0.009(4) 0.007(3) 0.008(3)
C8 0.044(4) 0.068(6) 0.083(6) -0.002(5) 0.018(4) 0.007(4)
C9 0.040(4) 0.070(5) 0.061(5) 0.003(4) 0.013(3) 0.000(4)
C10 0.066(5) 0.099(7) 0.082(6) 0.004(6) 0.039(5) 0.017(5)
C11 0.100(8) 0.122(9) 0.102(8) 0.015(7) 0.060(7) 0.016(7)
C12 0.099(7) 0.121(9) 0.074(6) 0.027(6) 0.046(5) 0.020(7)
C13 0.059(5) 0.082(6) 0.081(6) 0.016(5) 0.027(4) 0.013(4)
C14 0.052(4) 0.049(4) 0.055(4) 0.004(4) 0.015(3) -0.003(3)
C15 0.055(4) 0.032(4) 0.052(4) -0.002(3) 0.011(3) -0.003(3)
C16 0.043(4) 0.043(4) 0.057(4) 0.012(3) 0.012(3) 0.004(3)
C17 0.063(5) 0.061(5) 0.041(4) 0.009(4) 0.005(3) 0.007(4)
C18 0.066(5) 0.054(5) 0.056(5) -0.002(4) 0.006(4) 0.003(4)
C19 0.081(7) 0.093(7) 0.062(5) -0.007(5) -0.001(5) -0.019(6)
C20 0.078(7) 0.113(9) 0.075(6) 0.002(6) -0.017(5) -0.023(6)
C21 0.053(5) 0.115(9) 0.081(6) 0.033(6) -0.007(4) 0.015(5)
C22 0.048(4) 0.076(6) 0.060(5) 0.022(4) 0.007(4) 0.010(4)
C23 0.056(5) 0.072(7) 0.086(6) 0.010(5) 0.007(4) 0.023(5)
C24 0.115(8) 0.057(6) 0.077(6) 0.022(5) 0.045(6) 0.033(6)
C25 0.065(5) 0.039(5) 0.062(5) 0.013(4) 0.013(4) 0.000(4)
C26 0.162(11) 0.050(6) 0.124(9) -0.019(6) 0.008(8) -0.024(7)
C27 0.057(5) 0.059(5) 0.070(5) 0.001(4) 0.007(4) -0.003(4)
C28 0.052(4) 0.066(6) 0.080(6) 0.000(4) -0.015(4) -0.004(4)
C29 0.070(5) 0.064(5) 0.048(4) 0.000(4) 0.001(4) 0.002(4)
C30 0.047(4) 0.039(4) 0.059(4) 0.002(3) 0.001(3) 0.000(3)
C31 0.058(4) 0.049(5) 0.056(4) 0.003(4) 0.013(4) 0.004(4)
C32 0.047(4) 0.052(5) 0.046(4) 0.006(4) 0.011(3) 0.004(4)
C33 0.054(4) 0.050(5) 0.068(5) 0.006(4) 0.014(4) 0.014(4)
C34 0.041(4) 0.078(6) 0.069(5) 0.004(5) 0.014(3) 0.013(4)
C35 0.049(4) 0.075(6) 0.062(5) 0.003(4) 0.022(3) -0.002(4)
C36 0.046(5) 0.093(8) 0.095(7) 0.001(5) 0.017(4) -0.013(5)
C37 0.058(6) 0.119(10) 0.135(10) 0.017(8) 0.023(6) -0.026(6)
C38 0.095(8) 0.079(8) 0.152(11) 0.024(7) 0.025(7) -0.023(6)
C39 0.053(5) 0.054(6) 0.150(9) 0.025(6) 0.019(5) -0.011(4)
C40 0.050(4) 0.058(5) 0.062(5) 0.004(4) 0.018(3) -0.004(4)
C41 0.048(4) 0.041(4) 0.053(4) 0.005(3) 0.006(3) 0.003(3)
C42 0.038(4) 0.039(4) 0.074(5) 0.007(4) 0.013(3) -0.002(3)
C43 0.052(4) 0.033(4) 0.073(5) -0.004(4) 0.018(4) -0.003(3)
C44 0.054(5) 0.065(6) 0.078(6) 0.001(5) 0.011(4) 0.005(4)
C45 0.090(7) 0.073(6) 0.083(7) -0.014(5) 0.006(5) 0.004(5)
C46 0.107(8) 0.062(6) 0.108(9) -0.015(6) 0.044(7) 0.004(6)
C47 0.081(6) 0.063(6) 0.103(8) -0.015(6) 0.032(6) 0.018(5)
C48 0.069(5) 0.037(4) 0.097(7) 0.005(4) 0.016(5) 0.010(4)
C49 0.064(5) 0.073(6) 0.110(8) -0.004(6) 0.009(5) 0.022(5)
C50 0.067(5) 0.061(6) 0.091(7) 0.008(5) -0.013(5) 0.019(4)
C51 0.047(4) 0.057(5) 0.076(6) 0.003(4) 0.010(4) 0.001(4)
C52 0.103(8) 0.164(12) 0.074(7) 0.011(7) -0.009(6) 0.029(8)
C53 0.082(6) 0.076(6) 0.061(5) -0.001(4) -0.002(4) 0.019(5)
C54 0.065(5) 0.078(6) 0.062(5) -0.007(4) -0.002(4) -0.006(4)
C55 0.104(7) 0.074(6) 0.085(7) -0.030(5) 0.038(5) -0.012(5)
C56 0.069(5) 0.056(5) 0.124(8) -0.007(5) 0.036(5) 0.006(5)
C57 0.068(5) 0.090(7) 0.059(5) -0.022(5) 0.016(4) -0.009(5)
C58 0.074(6) 0.085(8) 0.094(8) -0.043(6) 0.019(5) -0.004(5)
C59 0.088(6) 0.047(5) 0.086(7) -0.018(5) 0.014(5) 0.010(4)
C60 0.067(5) 0.050(5) 0.076(6) -0.010(4) 0.009(4) 0.001(4)
C61 0.058(5) 0.053(5) 0.064(5) -0.004(4) 0.002(4) 0.005(4)
C62 0.054(4) 0.042(4) 0.055(4) 0.000(3) 0.012(3) 0.000(3)
C63 0.054(4) 0.053(5) 0.052(4) 0.008(3) 0.009(3) 0.005(4)
C64 0.053(4) 0.061(5) 0.077(6) -0.003(4) 0.015(4) 0.005(4)
C65 0.054(4) 0.062(5) 0.059(5) -0.009(4) 0.012(4) -0.006(4)
C66 0.083(6) 0.125(9) 0.065(6) -0.006(6) 0.029(5) 0.018(6)
C67 0.107(8) 0.193(13) 0.056(6) -0.007(7) 0.012(5) 0.066(9)
C68 0.098(7) 0.173(12) 0.059(6) 0.021(7) 0.014(5) 0.052(8)
C69 0.073(6) 0.114(8) 0.059(5) 0.013(5) 0.015(4) 0.023(5)
C70 0.047(4) 0.071(5) 0.054(4) 0.001(4) 0.008(3) -0.001(4)
C71 0.047(4) 0.044(4) 0.059(4) -0.003(4) 0.010(3) 0.006(3)
C72 0.060(5) 0.054(5) 0.062(5) 0.010(4) 0.014(4) 0.015(4)
C73 0.051(4) 0.069(6) 0.060(5) 0.010(4) 0.011(3) 0.011(4)
C74 0.064(5) 0.085(7) 0.069(6) 0.016(5) 0.001(4) -0.003(5)
C75 0.070(6) 0.102(8) 0.080(6) 0.017(6) 0.001(5) -0.022(6)
C76 0.069(7) 0.121(10) 0.089(7) 0.024(7) 0.005(5) -0.018(7)
C77 0.044(5) 0.141(11) 0.096(7) 0.029(8) 0.025(4) 0.003(6)
C78 0.064(5) 0.090(7) 0.066(5) 0.021(5) 0.008(4) 0.016(5)
C79 0.076(7) 0.104(9) 0.122(9) 0.016(7) 0.037(6) 0.036(7)
C80 0.098(8) 0.076(7) 0.111(8) -0.005(6) 0.022(6) 0.018(6)
C81 0.067(5) 0.051(5) 0.077(6) 0.005(4) 0.011(4) 0.011(4)
C82 0.130(10) 0.065(8) 0.151(12) -0.007(7) 0.033(8) -0.006(7)
C83 0.055(4) 0.050(5) 0.074(5) -0.001(4) 0.018(4) -0.013(3)
C84 0.046(4) 0.059(5) 0.087(6) -0.004(5) 0.015(4) -0.011(4)
C85 0.062(5) 0.061(5) 0.073(6) 0.007(4) -0.009(4) 0.004(4)
C86 0.057(4) 0.056(5) 0.051(4) -0.004(4) 0.007(3) -0.002(4)
C87 0.060(5) 0.054(5) 0.051(4) 0.001(4) 0.010(3) 0.002(4)
C88 0.047(4) 0.065(5) 0.039(4) 0.001(3) 0.012(3) 0.000(4)
C89 0.065(5) 0.075(6) 0.072(5) -0.006(5) 0.025(4) 0.016(4)
C90 0.065(5) 0.104(8) 0.074(6) -0.007(5) 0.032(5) 0.014(5)
C91 0.069(6) 0.100(8) 0.066(6) -0.004(5) 0.028(4) -0.011(5)
C92 0.064(6) 0.153(12) 0.106(8) -0.001(8) 0.047(6) -0.004(7)
C93 0.086(7) 0.137(11) 0.101(8) 0.016(8) 0.041(6) -0.037(8)
C94 0.087(7) 0.104(8) 0.078(6) 0.011(6) 0.025(5) -0.029(6)
C95 0.068(5) 0.089(7) 0.064(5) 0.003(5) 0.022(4) -0.015(5)
C96 0.042(4) 0.070(5) 0.053(4) -0.003(4) 0.015(3) -0.011(4)
C97 0.066(5) 0.067(6) 0.040(4) 0.002(4) 0.015(3) -0.008(4)
C98 0.042(4) 0.058(5) 0.052(4) 0.007(4) 0.009(3) -0.003(3)
C99 0.062(5) 0.044(5) 0.059(5) 0.002(4) 0.020(4) -0.002(4)
C100 0.105(7) 0.055(5) 0.055(5) -0.004(4) 0.010(5) -0.010(5)
C101 0.119(8) 0.094(8) 0.067(6) -0.002(6) 0.007(6) -0.019(7)
C102 0.152(12) 0.081(8) 0.101(9) -0.035(7) 0.065(9) -0.009(8)
C103 0.117(9) 0.060(6) 0.121(10) -0.016(6) 0.047(8) 0.003(6)
C104 0.083(6) 0.063(6) 0.085(6) 0.000(5) 0.041(5) 0.002(5)
C105 0.088(7) 0.078(7) 0.109(9) 0.017(6) 0.038(7) 0.016(6)
C106 0.059(5) 0.092(7) 0.106(8) 0.034(6) 0.018(5) 0.009(5)
C107 0.067(5) 0.075(6) 0.065(5) 0.005(5) 0.020(4) -0.010(5)
C108 0.094(8) 0.211(15) 0.066(6) 0.003(8) -0.018(6) -0.008(9)
C109 0.052(5) 0.095(7) 0.098(7) 0.003(6) 0.008(5) 0.019(5)
C110 0.069(5) 0.077(6) 0.087(6) -0.002(5) 0.016(5) -0.013(5)
C111 0.106(7) 0.073(6) 0.062(5) -0.013(5) 0.011(5) -0.018(5)
C112 0.079(6) 0.054(5) 0.084(6) -0.011(4) 0.028(5) 0.006(4)
C113 0.096(10) 0.115(11) 0.135(11) 0.010(9) 0.034(8) 0.006(8)
C114 0.037(6) 0.059(7) 0.086(8) 0.000(7) 0.028(6) 0.008(6)
C115 0.041(6) 0.081(8) 0.071(7) -0.034(7) 0.030(6) 0.014(6)
C116 0.063(8) 0.081(9) 0.103(9) -0.009(8) 0.023(7) 0.025(7)
C117 0.088(9) 0.080(9) 0.124(10) 0.029(8) 0.014(8) 0.015(8)
C118 0.067(8) 0.113(10) 0.073(8) 0.010(8) -0.011(7) 0.024(8)
C119 0.037(6) 0.077(8) 0.067(7) -0.025(7) -0.001(6) -0.001(6)
C120 0.168(14) 0.164(14) 0.134(13) -0.009(9) 0.012(9) 0.002(10)
C121 0.089(9) 0.103(10) 0.065(8) 0.003(7) -0.027(7) 0.018(8)
C122 0.121(11) 0.141(12) 0.107(11) 0.030(9) 0.000(8) 0.002(9)
C123 0.105(10) 0.121(11) 0.100(10) 0.014(8) -0.004(8) 0.022(9)
C124 0.110(10) 0.132(11) 0.101(10) -0.011(9) -0.010(8) 0.009(9)
C125 0.177(15) 0.176(16) 0.165(15) -0.009(10) -0.002(10) -0.007(10)
C126 0.078(8) 0.093(9) 0.084(9) 0.003(8) -0.014(7) -0.006(8)
C127 0.087(9) 0.119(10) 0.125(11) 0.013(9) 0.020(8) -0.010(8)
C128 0.095(11) 0.166(13) 0.175(13) 0.004(10) 0.037(9) 0.016(9)
C129 0.060(7) 0.092(9) 0.053(7) 0.016(7) 0.020(6) 0.000(7)
C130 0.098(11) 0.151(12) 0.145(12) -0.028(9) 0.027(9) 0.002(9)
C131 0.089(9) 0.115(10) 0.115(10) -0.001(8) 0.043(8) 0.019(8)
C132 0.110(10) 0.132(11) 0.094(10) -0.006(8) 0.030(8) 0.035(9)
C133 0.061(7) 0.109(10) 0.083(8) -0.035(8) 0.013(7) 0.007(7)

loop_
_atom_type_symbol
_atom_type_description
_atom_type_scat_dispersion_real
_atom_type_scat_dispersion_imag
_atom_type_scat_source
C C 0.0033 0.0016 'International Tables Vol C Tables 4.2.6.8 and 6.1.1.4'
H H 0.0000 0.0000 'International Tables Vol C Tables 4.2.6.8 and 6.1.1.4'
N N 0.0061 0.0033 'International Tables Vol C Tables 4.2.6.8 and 6.1.1.4'
O O 0.0106 0.0060 'International Tables Vol C Tables 4.2.6.8 and 6.1.1.4'
Ti Ti 0.2776 0.4457 'International Tables Vol C Tables 4.2.6.8 and 6.1.1.4'

loop_
_geom_angle_atom_site_label_1
_geom_angle_atom_site_label_2
_geom_angle_atom_site_label_3
_geom_angle
_geom_angle_site_symmetry_1
_geom_angle_site_symmetry_3
_geom_angle_publ_flag
N6 Ti1 N5 98.0(3) . . ?
N6 Ti1 N3 90.9(3) . . ?
N5 Ti1 N3 169.2(2) . . ?
N6 Ti1 N1 170.9(3) . . ?
N5 Ti1 N1 90.0(2) . . ?
N3 Ti1 N1 81.7(2) . . ?
N6 Ti1 N2 98.2(2) . . ?
N5 Ti1 N2 99.2(2) . . ?
N3 Ti1 N2 85.6(2) . . ?
N1 Ti1 N2 76.0(2) . . ?
N6 Ti1 N4 97.3(2) . . ?
N5 Ti1 N4 97.2(2) . . ?
N3 Ti1 N4 75.4(2) . . ?
N1 Ti1 N4 86.0(2) . . ?
N2 Ti1 N4 155.6(2) . . ?
N11 Ti2 N12 98.2(3) . . ?
N11 Ti2 N9 170.8(2) . . ?
N12 Ti2 N9 88.9(3) . . ?
N11 Ti2 N8 95.8(3) . . ?
N12 Ti2 N8 97.8(2) . . ?
N9 Ti2 N8 88.9(2) . . ?
N11 Ti2 N10 97.5(2) . . ?
N12 Ti2 N10 98.8(2) . . ?
N9 Ti2 N10 75.6(2) . . ?
N8 Ti2 N10 157.0(2) . . ?
N11 Ti2 N7 91.0(3) . . ?
N12 Ti2 N7 169.5(3) . . ?
N9 Ti2 N7 82.4(2) . . ?
N8 Ti2 N7 76.2(3) . . ?
N10 Ti2 N7 84.8(2) . . ?
C25 O1 C26 118.6(8) . . ?
C51 O2 C52 119.0(7) . . ?
C81 O3 C82 117.4(8) . . ?
C107 O4 C108 119.0(9) . . ?
C1 N1 C4 104.8(6) . . ?
C1 N1 Ti1 142.9(5) . . ?
C4 N1 Ti1 112.0(5) . . ?
C5 N2 C6 116.2(6) . . ?
C5 N2 Ti1 113.3(5) . . ?
C6 N2 Ti1 130.5(4) . . ?
C27 N3 C30 106.2(6) . . ?
C27 N3 Ti1 141.1(5) . . ?
C30 N3 Ti1 112.1(4) . . ?
C31 N4 C32 117.1(6) . . ?
C31 N4 Ti1 113.5(5) . . ?
C32 N4 Ti1 129.3(4) . . ?
C53 N5 C54 109.5(6) . . ?
C53 N5 Ti1 125.6(5) . . ?
C54 N5 Ti1 124.6(5) . . ?
C56 N6 C55 107.8(7) . . ?
C56 N6 Ti1 126.3(6) . . ?
C55 N6 Ti1 125.5(6) . . ?
C57 N7 C60 104.7(7) . . ?
C57 N7 Ti2 142.8(6) . . ?
C60 N7 Ti2 112.4(5) . . ?
C61 N8 C62 115.4(6) . . ?
C61 N8 Ti2 113.5(5) . . ?
C62 N8 Ti2 131.1(5) . . ?
C83 N9 C86 104.5(6) . . ?
C83 N9 Ti2 141.8(5) . . ?
C86 N9 Ti2 113.2(5) . . ?
C87 N10 C88 119.1(6) . . ?
C87 N10 Ti2 113.8(5) . . ?
C88 N10 Ti2 127.1(4) . . ?
C109 N11 C110 108.3(6) . . ?
C109 N11 Ti2 127.1(6) . . ?
C110 N11 Ti2 124.1(5) . . ?
C112 N12 C111 109.3(7) . . ?
C112 N12 Ti2 127.0(5) . . ?
C111 N12 Ti2 123.3(6) . . ?
N1 C1 C2 112.3(8) . . ?
N1 C1 H1A 123.8 . . ?
C2 C1 H1A 123.8 . . ?
C3 C2 C1 106.9(8) . . ?
C3 C2 H2A 126.5 . . ?
C1 C2 H2A 126.5 . . ?
C2 C3 C4 106.7(8) . . ?
C2 C3 H3A 126.7 . . ?
C4 C3 H3A 126.7 . . ?
N1 C4 C5 118.2(7) . . ?
N1 C4 C3 109.2(7) . . ?
C5 C4 C3 132.6(7) . . ?
N2 C5 C4 120.3(7) . . ?
N2 C5 H5A 119.8 . . ?
C4 C5 H5A 119.8 . . ?
C15 C6 N2 122.7(6) . . ?
C15 C6 C7 119.3(6) . . ?
N2 C6 C7 118.0(6) . . ?
C8 C7 C6 121.7(7) . . ?
C8 C7 H7A 119.2 . . ?
C6 C7 H7A 119.2 . . ?
C7 C8 C9 121.0(7) . . ?
C7 C8 H8A 119.5 . . ?
C9 C8 H8A 119.5 . . ?
C14 C9 C8 118.8(7) . . ?
C14 C9 C10 119.3(7) . . ?
C8 C9 C10 121.8(7) . . ?
C11 C10 C9 120.3(8) . . ?
C11 C10 H10A 119.8 . . ?
C9 C10 H10A 119.8 . . ?
C10 C11 C12 120.4(9) . . ?
C10 C11 H11A 119.8 . . ?
C12 C11 H11A 119.8 . . ?
C13 C12 C11 120.2(9) . . ?
C13 C12 H12A 119.9 . . ?
C11 C12 H12A 119.9 . . ?
C12 C13 C14 121.5(8) . . ?
C12 C13 H13A 119.3 . . ?
C14 C13 H13A 119.3 . . ?
C9 C14 C13 118.2(7) . . ?
C9 C14 C15 120.9(6) . . ?
C13 C14 C15 120.9(7) . . ?
C6 C15 C14 118.4(6) . . ?
C6 C15 C16 121.9(6) . . ?
C14 C15 C16 119.7(6) . . ?
C25 C16 C17 119.3(7) . . ?
C25 C16 C15 122.9(7) . . ?
C17 C16 C15 117.8(6) . . ?
C18 C17 C22 116.7(7) . . ?
C18 C17 C16 123.2(7) . . ?
C22 C17 C16 120.1(7) . . ?
C19 C18 C17 121.9(8) . . ?
C19 C18 H18A 119.1 . . ?
C17 C18 H18A 119.1 . . ?
C18 C19 C20 122.1(10) . . ?
C18 C19 H19A 119.0 . . ?
C20 C19 H19A 119.0 . . ?
C19 C20 C21 118.1(9) . . ?
C19 C20 H20A 121.0 . . ?
C21 C20 H20A 121.0 . . ?
C20 C21 C22 122.6(9) . . ?
C20 C21 H21A 118.7 . . ?
C22 C21 H21A 118.7 . . ?
C21 C22 C23 123.8(8) . . ?
C21 C22 C17 118.6(9) . . ?
C23 C22 C17 117.5(7) . . ?
C24 C23 C22 122.3(8) . . ?
C24 C23 H23A 118.8 . . ?
C22 C23 H23A 118.8 . . ?
C23 C24 C25 119.5(9) . . ?
C23 C24 H24A 120.2 . . ?
C25 C24 H24A 120.2 . . ?
C16 C25 O1 116.0(7) . . ?
C16 C25 C24 121.1(8) . . ?
O1 C25 C24 122.9(8) . . ?
O1 C26 H26A 109.5 . . ?
O1 C26 H26B 109.5 . . ?
H26A C26 H26B 109.5 . . ?
O1 C26 H26C 109.5 . . ?
H26A C26 H26C 109.5 . . ?
H26B C26 H26C 109.5 . . ?
N3 C27 C28 111.9(7) . . ?
N3 C27 H27A 124.1 . . ?
C28 C27 H27A 124.1 . . ?
C29 C28 C27 105.8(7) . . ?
C29 C28 H28A 127.1 . . ?
C27 C28 H28A 127.1 . . ?
C28 C29 C30 106.0(7) . . ?
C28 C29 H29A 127.0 . . ?
C30 C29 H29A 127.0 . . ?
N3 C30 C31 117.5(6) . . ?
N3 C30 C29 110.1(6) . . ?
C31 C30 C29 132.4(7) . . ?
N4 C31 C30 121.0(7) . . ?
N4 C31 H31A 119.5 . . ?
C30 C31 H31A 119.5 . . ?
C41 C32 N4 122.6(6) . . ?
C41 C32 C33 120.0(7) . . ?
N4 C32 C33 117.5(7) . . ?
C34 C33 C32 120.3(7) . . ?
C34 C33 H33A 119.9 . . ?
C32 C33 H33A 119.9 . . ?
C35 C34 C33 121.4(7) . . ?
C35 C34 H34A 119.3 . . ?
C33 C34 H34A 119.3 . . ?
C34 C35 C36 122.1(8) . . ?
C34 C35 C40 119.9(7) . . ?
C36 C35 C40 117.9(8) . . ?
C37 C36 C35 122.2(9) . . ?
C37 C36 H36A 118.9 . . ?
C35 C36 H36A 118.9 . . ?
C36 C37 C38 119.1(9) . . ?
C36 C37 H37A 120.4 . . ?
C38 C37 H37A 120.4 . . ?
C37 C38 C39 122.2(10) . . ?
C37 C38 H38A 118.9 . . ?
C39 C38 H38A 118.9 . . ?
C40 C39 C38 119.1(9) . . ?
C40 C39 H39A 120.4 . . ?
C38 C39 H39A 120.4 . . ?
C39 C40 C35 119.3(7) . . ?
C39 C40 C41 122.4(7) . . ?
C35 C40 C41 118.4(7) . . ?
C32 C41 C40 119.8(6) . . ?
C32 C41 C42 122.6(6) . . ?
C40 C41 C42 117.4(6) . . ?
C51 C42 C43 118.8(7) . . ?
C51 C42 C41 122.2(7) . . ?
C43 C42 C41 118.9(7) . . ?
C42 C43 C48 120.7(8) . . ?
C42 C43 C44 123.1(7) . . ?
C48 C43 C44 116.2(8) . . ?
C45 C44 C43 122.0(8) . . ?
C45 C44 H44A 119.0 . . ?
C43 C44 H44A 119.0 . . ?
C44 C45 C46 120.5(10) . . ?
C44 C45 H45A 119.8 . . ?
C46 C45 H45A 119.8 . . ?
C47 C46 C45 121.4(10) . . ?
C47 C46 H46A 119.3 . . ?
C45 C46 H46A 119.3 . . ?
C46 C47 C48 119.7(9) . . ?
C46 C47 H47A 120.2 . . ?
C48 C47 H47A 120.2 . . ?
C43 C48 C49 117.4(8) . . ?
C43 C48 C47 120.2(8) . . ?
C49 C48 C47 122.4(8) . . ?
C50 C49 C48 122.3(8) . . ?
C50 C49 H49A 118.8 . . ?
C48 C49 H49A 118.8 . . ?
C49 C50 C51 119.4(8) . . ?
C49 C50 H50A 120.3 . . ?
C51 C50 H50A 120.3 . . ?
O2 C51 C42 116.2(7) . . ?
O2 C51 C50 122.7(8) . . ?
C42 C51 C50 121.1(8) . . ?
O2 C52 H52A 109.5 . . ?
O2 C52 H52B 109.5 . . ?
H52A C52 H52B 109.5 . . ?
O2 C52 H52C 109.5 . . ?
H52A C52 H52C 109.5 . . ?
H52B C52 H52C 109.5 . . ?
N5 C53 H53A 109.5 . . ?
N5 C53 H53B 109.5 . . ?
H53A C53 H53B 109.5 . . ?
N5 C53 H53C 109.5 . . ?
H53A C53 H53C 109.5 . . ?
H53B C53 H53C 109.5 . . ?
N5 C54 H54A 109.5 . . ?
N5 C54 H54B 109.5 . . ?
H54A C54 H54B 109.5 . . ?
N5 C54 H54C 109.5 . . ?
H54A C54 H54C 109.5 . . ?
H54B C54 H54C 109.5 . . ?
N6 C55 H55A 109.5 . . ?
N6 C55 H55B 109.5 . . ?
H55A C55 H55B 109.5 . . ?
N6 C55 H55C 109.5 . . ?
H55A C55 H55C 109.5 . . ?
H55B C55 H55C 109.5 . . ?
N6 C56 H56A 109.5 . . ?
N6 C56 H56B 109.5 . . ?
H56A C56 H56B 109.5 . . ?
N6 C56 H56C 109.5 . . ?
H56A C56 H56C 109.5 . . ?
H56B C56 H56C 109.5 . . ?
N7 C57 C58 110.5(9) . . ?
N7 C57 H57A 124.8 . . ?
C58 C57 H57A 124.8 . . ?
C59 C58 C57 106.7(8) . . ?
C59 C58 H58A 126.7 . . ?
C57 C58 H58A 126.7 . . ?
C58 C59 C60 108.2(9) . . ?
C58 C59 H59A 125.9 . . ?
C60 C59 H59A 125.9 . . ?
N7 C60 C59 109.9(8) . . ?
N7 C60 C61 116.6(7) . . ?
C59 C60 C61 133.5(9) . . ?
N8 C61 C60 121.2(8) . . ?
N8 C61 H61A 119.4 . . ?
C60 C61 H61A 119.4 . . ?
C71 C62 C63 119.0(7) . . ?
C71 C62 N8 124.1(6) . . ?
C63 C62 N8 116.9(6) . . ?
C64 C63 C62 121.1(7) . . ?
C64 C63 H63A 119.5 . . ?
C62 C63 H63A 119.5 . . ?
C63 C64 C65 121.7(7) . . ?
C63 C64 H64A 119.2 . . ?
C65 C64 H64A 119.2 . . ?
C64 C65 C66 123.4(8) . . ?
C64 C65 C70 118.3(7) . . ?
C66 C65 C70 118.3(8) . . ?
C67 C66 C65 122.1(9) . . ?
C67 C66 H66A 118.9 . . ?
C65 C66 H66A 118.9 . . ?
C66 C67 C68 119.1(9) . . ?
C66 C67 H67A 120.4 . . ?
C68 C67 H67A 120.4 . . ?
C69 C68 C67 119.7(10) . . ?
C69 C68 H68A 120.2 . . ?
C67 C68 H68A 120.2 . . ?
C68 C69 C70 123.4(9) . . ?
C68 C69 H69A 118.3 . . ?
C70 C69 H69A 118.3 . . ?
C69 C70 C71 123.6(7) . . ?
C69 C70 C65 117.3(7) . . ?
C71 C70 C65 119.1(7) . . ?
C62 C71 C70 120.5(6) . . ?
C62 C71 C72 122.1(6) . . ?
C70 C71 C72 117.4(6) . . ?
C81 C72 C73 118.0(7) . . ?
C81 C72 C71 123.4(7) . . ?
C73 C72 C71 118.3(7) . . ?
C78 C73 C74 118.2(8) . . ?
C78 C73 C72 119.6(9) . . ?
C74 C73 C72 122.2(7) . . ?
C75 C74 C73 120.8(9) . . ?
C75 C74 H74A 119.6 . . ?
C73 C74 H74A 119.6 . . ?
C74 C75 C76 121.3(11) . . ?
C74 C75 H75A 119.3 . . ?
C76 C75 H75A 119.3 . . ?
C77 C76 C75 119.8(10) . . ?
C77 C76 H76A 120.1 . . ?
C75 C76 H76A 120.1 . . ?
C76 C77 C78 122.0(10) . . ?
C76 C77 H77A 119.0 . . ?
C78 C77 H77A 119.0 . . ?
C79 C78 C73 117.8(9) . . ?
C79 C78 C77 124.3(10) . . ?
C73 C78 C77 117.9(10) . . ?
C80 C79 C78 122.5(9) . . ?
C80 C79 H79A 118.8 . . ?
C78 C79 H79A 118.8 . . ?
C81 C80 C79 119.6(10) . . ?
C81 C80 H80A 120.2 . . ?
C79 C80 H80A 120.2 . . ?
C80 C81 C72 122.3(9) . . ?
C80 C81 O3 123.5(9) . . ?
C72 C81 O3 114.2(7) . . ?
O3 C82 H82A 109.5 . . ?
O3 C82 H82B 109.5 . . ?
H82A C82 H82B 109.5 . . ?
O3 C82 H82C 109.5 . . ?
H82A C82 H82C 109.5 . . ?
H82B C82 H82C 109.5 . . ?
N9 C83 C84 112.1(7) . . ?
N9 C83 H83A 124.0 . . ?
C84 C83 H83A 124.0 . . ?
C83 C84 C85 106.5(7) . . ?
C83 C84 H84A 126.7 . . ?
C85 C84 H84A 126.7 . . ?
C86 C85 C84 105.9(7) . . ?
C86 C85 H85A 127.1 . . ?
C84 C85 H85A 127.1 . . ?
C85 C86 N9 111.0(7) . . ?
C85 C86 C87 132.5(8) . . ?
N9 C86 C87 116.3(6) . . ?
N10 C87 C86 121.1(7) . . ?
N10 C87 H87A 119.5 . . ?
C86 C87 H87A 119.5 . . ?
C97 C88 N10 122.6(6) . . ?
C97 C88 C89 120.2(7) . . ?
N10 C88 C89 117.2(7) . . ?
C90 C89 C88 120.7(9) . . ?
C90 C89 H89A 119.7 . . ?
C88 C89 H89A 119.7 . . ?
C89 C90 C91 121.1(8) . . ?
C89 C90 H90A 119.5 . . ?
C91 C90 H90A 119.5 . . ?
C96 C91 C90 119.8(8) . . ?
C96 C91 C92 120.1(10) . . ?
C90 C91 C92 120.1(10) . . ?
C93 C92 C91 117.4(11) . . ?
C93 C92 H92A 121.3 . . ?
C91 C92 H92A 121.3 . . ?
C94 C93 C92 122.7(9) . . ?
C94 C93 H93A 118.7 . . ?
C92 C93 H93A 118.7 . . ?
C95 C94 C93 117.9(10) . . ?
C95 C94 H94A 121.1 . . ?
C93 C94 H94A 121.1 . . ?
C94 C95 C96 123.2(10) . . ?
C94 C95 H95A 118.4 . . ?
C96 C95 H95A 118.4 . . ?
C91 C96 C95 118.7(7) . . ?
C91 C96 C97 119.8(8) . . ?
C95 C96 C97 121.5(7) . . ?
C88 C97 C96 118.4(7) . . ?
C88 C97 C98 123.3(7) . . ?
C96 C97 C98 118.3(7) . . ?
C107 C98 C99 117.8(7) . . ?
C107 C98 C97 122.1(7) . . ?
C99 C98 C97 119.9(6) . . ?
C100 C99 C104 117.9(8) . . ?
C100 C99 C98 121.6(7) . . ?
C104 C99 C98 120.6(8) . . ?
C101 C100 C99 119.8(9) . . ?
C101 C100 H10B 120.1 . . ?
C99 C100 H10B 120.1 . . ?
C100 C101 C102 121.4(11) . . ?
C100 C101 H10C 119.3 . . ?
C102 C101 H10C 119.3 . . ?
C103 C102 C101 118.1(10) . . ?
C103 C102 H10D 121.0 . . ?
C101 C102 H10D 121.0 . . ?
C102 C103 C104 123.6(11) . . ?
C102 C103 H10E 118.2 . . ?
C104 C103 H10E 118.2 . . ?
C105 C104 C103 121.8(10) . . ?
C105 C104 C99 118.9(9) . . ?
C103 C104 C99 119.2(10) . . ?
C104 C105 C106 122.1(10) . . ?
C104 C105 H10F 118.9 . . ?
C106 C105 H10F 118.9 . . ?
C105 C106 C107 118.2(9) . . ?
C105 C106 H10G 120.9 . . ?
C107 C106 H10G 120.9 . . ?
C98 C107 O4 115.7(8) . . ?
C98 C107 C106 122.2(9) . . ?
O4 C107 C106 122.1(9) . . ?
O4 C108 H10H 109.5 . . ?
O4 C108 H10I 109.5 . . ?
H10H C108 H10I 109.5 . . ?
O4 C108 H10J 109.5 . . ?
H10H C108 H10J 109.5 . . ?
H10I C108 H10J 109.5 . . ?
N11 C109 H10K 109.5 . . ?
N11 C109 H10L 109.5 . . ?
H10K C109 H10L 109.5 . . ?
N11 C109 H10M 109.5 . . ?
H10K C109 H10M 109.5 . . ?
H10L C109 H10M 109.5 . . ?
N11 C110 H11B 109.5 . . ?
N11 C110 H11C 109.5 . . ?
H11B C110 H11C 109.5 . . ?
N11 C110 H11D 109.5 . . ?
H11B C110 H11D 109.5 . . ?
H11C C110 H11D 109.5 . . ?
N12 C111 H11E 109.5 . . ?
N12 C111 H11F 109.5 . . ?
H11E C111 H11F 109.5 . . ?
N12 C111 H11G 109.5 . . ?
H11E C111 H11G 109.5 . . ?
H11F C111 H11G 109.5 . . ?
N12 C112 H11H 109.5 . . ?
N12 C112 H11I 109.5 . . ?
H11H C112 H11I 109.5 . . ?
N12 C112 H11J 109.5 . . ?
H11H C112 H11J 109.5 . . ?
H11I C112 H11J 109.5 . . ?
C114 C113 H11K 109.5 . . ?
C114 C113 H11L 109.5 . . ?
H11K C113 H11L 109.5 . . ?
C114 C113 H11M 109.5 . . ?
H11K C113 H11M 109.5 . . ?
H11L C113 H11M 109.5 . . ?
C115 C114 C119 120.0 . . ?
C115 C114 C113 119.1(5) . . ?
C119 C114 C113 120.8(5) . . ?
C116 C115 C114 120.0 . . ?
C116 C115 H115 120.0 . . ?
C114 C115 H115 120.0 . . ?
C117 C116 C115 120.0 . . ?
C117 C116 H116 120.0 . . ?
C115 C116 H116 120.0 . . ?
C116 C117 C118 120.0 . . ?
C116 C117 H117 120.0 . . ?
C118 C117 H117 120.0 . . ?
C119 C118 C117 120.0 . . ?
C119 C118 H118 120.0 . . ?
C117 C118 H118 120.0 . . ?
C118 C119 C114 120.0 . . ?
C118 C119 H119 120.0 . . ?
C114 C119 H119 120.0 . . ?
C121 C120 H12B 109.5 . . ?
C121 C120 H12C 109.5 . . ?
H12B C120 H12C 109.5 . . ?
C121 C120 H12D 109.5 . . ?
H12B C120 H12D 109.5 . . ?
H12C C120 H12D 109.5 . . ?
C122 C121 C126 120.0 . . ?
C122 C121 C120 120.2(6) . . ?
C126 C121 C120 119.5(6) . . ?
C121 C122 C123 120.0 . . ?
C121 C122 H122 120.0 . . ?
C123 C122 H122 120.0 . . ?
C124 C123 C122 120.0 . . ?
C124 C123 H123 120.0 . . ?
C122 C123 H123 120.0 . . ?
C123 C124 C125 120.0 . . ?
C123 C124 H124 120.0 . . ?
C125 C124 H124 120.0 . . ?
C126 C125 C124 120.0 . . ?
C126 C125 H125 120.0 . . ?
C124 C125 H125 120.0 . . ?
C125 C126 C121 120.0 . . ?
C125 C126 H126 120.0 . . ?
C121 C126 H126 120.0 . . ?
C128 C127 H12E 109.5 . . ?
C128 C127 H12F 109.5 . . ?
H12E C127 H12F 109.5 . . ?
C128 C127 H12G 109.5 . . ?
H12E C127 H12G 109.5 . . ?
H12F C127 H12G 109.5 . . ?
C129 C128 C133 120.0 . . ?
C129 C128 C127 119.4(5) . . ?
C133 C128 C127 120.5(5) . . ?
C128 C129 C130 120.0 . . ?
C128 C129 H129 120.0 . . ?
C130 C129 H129 120.0 . . ?
C129 C130 C131 120.0 . . ?
C129 C130 H130 120.0 . . ?
C131 C130 H130 120.0 . . ?
C132 C131 C130 120.0 . . ?
C132 C131 H131 120.0 . . ?
C130 C131 H131 120.0 . . ?
C133 C132 C131 120.0 . . ?
C133 C132 H132 120.0 . . ?
C131 C132 H132 120.0 . . ?
C132 C133 C128 120.0 . . ?
C132 C133 H133 120.0 . . ?
C128 C133 H133 120.0 . . ?

loop_
_geom_bond_atom_site_label_1
_geom_bond_atom_site_label_2
_geom_bond_distance
_geom_bond_site_symmetry_2
_geom_bond_publ_flag
Ti1 N6 1.900(6) . ?
Ti1 N5 1.922(6) . ?
Ti1 N3 2.196(6) . ?
Ti1 N1 2.204(6) . ?
Ti1 N2 2.208(6) . ?
Ti1 N4 2.217(6) . ?
Ti2 N11 1.920(6) . ?
Ti2 N12 1.926(6) . ?
Ti2 N9 2.191(6) . ?
Ti2 N8 2.194(6) . ?
Ti2 N10 2.200(6) . ?
Ti2 N7 2.201(6) . ?
O1 C25 1.377(10) . ?
O1 C26 1.449(11) . ?
O2 C51 1.373(10) . ?
O2 C52 1.413(11) . ?
O3 C81 1.388(10) . ?
O3 C82 1.383(12) . ?
O4 C107 1.385(10) . ?
O4 C108 1.413(11) . ?
N1 C1 1.342(9) . ?
N1 C4 1.381(9) . ?
N2 C5 1.311(9) . ?
N2 C6 1.416(8) . ?
N3 C27 1.328(9) . ?
N3 C30 1.386(9) . ?
N4 C31 1.283(9) . ?
N4 C32 1.422(9) . ?
N5 C53 1.445(10) . ?
N5 C54 1.482(10) . ?
N6 C56 1.450(11) . ?
N6 C55 1.483(12) . ?
N7 C57 1.346(10) . ?
N7 C60 1.395(11) . ?
N8 C61 1.310(9) . ?
N8 C62 1.435(9) . ?
N9 C83 1.347(9) . ?
N9 C86 1.379(9) . ?
N10 C87 1.288(9) . ?
N10 C88 1.439(9) . ?
N11 C109 1.488(10) . ?
N11 C110 1.504(11) . ?
N12 C112 1.453(10) . ?
N12 C111 1.466(11) . ?
C1 C2 1.362(12) . ?
C1 H1A 0.9300 . ?
C2 C3 1.359(12) . ?
C2 H2A 0.9300 . ?
C3 C4 1.401(10) . ?
C3 H3A 0.9300 . ?
C4 C5 1.402(10) . ?
C5 H5A 0.9300 . ?
C6 C15 1.403(9) . ?
C6 C7 1.428(9) . ?
C7 C8 1.354(10) . ?
C7 H7A 0.9300 . ?
C8 C9 1.413(11) . ?
C8 H8A 0.9300 . ?
C9 C14 1.404(10) . ?
C9 C10 1.423(11) . ?
C10 C11 1.375(14) . ?
C10 H10A 0.9300 . ?
C11 C12 1.394(14) . ?
C11 H11A 0.9300 . ?
C12 C13 1.359(12) . ?
C12 H12A 0.9300 . ?
C13 C14 1.425(11) . ?
C13 H13A 0.9300 . ?
C14 C15 1.441(9) . ?
C15 C16 1.493(9) . ?
C16 C25 1.362(10) . ?
C16 C17 1.428(10) . ?
C17 C18 1.415(11) . ?
C17 C22 1.423(10) . ?
C18 C19 1.349(12) . ?
C18 H18A 0.9300 . ?
C19 C20 1.366(14) . ?
C19 H19A 0.9300 . ?
C20 C21 1.371(15) . ?
C20 H20A 0.9300 . ?
C21 C22 1.399(13) . ?
C21 H21A 0.9300 . ?
C22 C23 1.411(12) . ?
C23 C24 1.355(14) . ?
C23 H23A 0.9300 . ?
C24 C25 1.420(12) . ?
C24 H24A 0.9300 . ?
C26 H26A 0.9600 . ?
C26 H26B 0.9600 . ?
C26 H26C 0.9600 . ?
C27 C28 1.405(11) . ?
C27 H27A 0.9300 . ?
C28 C29 1.400(11) . ?
C28 H28A 0.9300 . ?
C29 C30 1.402(10) . ?
C29 H29A 0.9300 . ?
C30 C31 1.395(10) . ?
C31 H31A 0.9300 . ?
C32 C41 1.363(10) . ?
C32 C33 1.441(9) . ?
C33 C34 1.387(11) . ?
C33 H33A 0.9300 . ?
C34 C35 1.358(12) . ?
C34 H34A 0.9300 . ?
C35 C36 1.410(11) . ?
C35 C40 1.451(11) . ?
C36 C37 1.353(15) . ?
C36 H36A 0.9300 . ?
C37 C38 1.386(15) . ?
C37 H37A 0.9300 . ?
C38 C39 1.398(13) . ?
C38 H38A 0.9300 . ?
C39 C40 1.387(12) . ?
C39 H39A 0.9300 . ?
C40 C41 1.454(10) . ?
C41 C42 1.502(10) . ?
C42 C51 1.375(11) . ?
C42 C43 1.402(10) . ?
C43 C48 1.413(11) . ?
C43 C44 1.413(11) . ?
C44 C45 1.357(12) . ?
C44 H44A 0.9300 . ?
C45 C46 1.367(13) . ?
C45 H45A 0.9300 . ?
C46 C47 1.340(14) . ?
C46 H46A 0.9300 . ?
C47 C48 1.425(13) . ?
C47 H47A 0.9300 . ?
C48 C49 1.409(13) . ?
C49 C50 1.343(13) . ?
C49 H49A 0.9300 . ?
C50 C51 1.407(11) . ?
C50 H50A 0.9300 . ?
C52 H52A 0.9600 . ?
C52 H52B 0.9600 . ?
C52 H52C 0.9600 . ?
C53 H53A 0.9600 . ?
C53 H53B 0.9600 . ?
C53 H53C 0.9600 . ?
C54 H54A 0.9600 . ?
C54 H54B 0.9600 . ?
C54 H54C 0.9600 . ?
C55 H55A 0.9600 . ?
C55 H55B 0.9600 . ?
C55 H55C 0.9600 . ?
C56 H56A 0.9600 . ?
C56 H56B 0.9600 . ?
C56 H56C 0.9600 . ?
C57 C58 1.424(14) . ?
C57 H57A 0.9300 . ?
C58 C59 1.327(14) . ?
C58 H58A 0.9300 . ?
C59 C60 1.386(11) . ?
C59 H59A 0.9300 . ?
C60 C61 1.405(12) . ?
C61 H61A 0.9300 . ?
C62 C71 1.373(10) . ?
C62 C63 1.424(10) . ?
C63 C64 1.344(11) . ?
C63 H63A 0.9300 . ?
C64 C65 1.404(11) . ?
C64 H64A 0.9300 . ?
C65 C66 1.407(11) . ?
C65 C70 1.432(11) . ?
C66 C67 1.367(14) . ?
C66 H66A 0.9300 . ?
C67 C68 1.419(14) . ?
C67 H67A 0.9300 . ?
C68 C69 1.334(13) . ?
C68 H68A 0.9300 . ?
C69 C70 1.410(12) . ?
C69 H69A 0.9300 . ?
C70 C71 1.420(10) . ?
C71 C72 1.515(10) . ?
C72 C81 1.365(11) . ?
C72 C73 1.468(11) . ?
C73 C78 1.403(11) . ?
C73 C74 1.404(13) . ?
C74 C75 1.367(12) . ?
C74 H74A 0.9300 . ?
C75 C76 1.375(15) . ?
C75 H75A 0.9300 . ?
C76 C77 1.321(16) . ?
C76 H76A 0.9300 . ?
C77 C78 1.443(14) . ?
C77 H77A 0.9300 . ?
C78 C79 1.394(15) . ?
C79 C80 1.379(15) . ?
C79 H79A 0.9300 . ?
C80 C81 1.365(12) . ?
C80 H80A 0.9300 . ?
C82 H82A 0.9600 . ?
C82 H82B 0.9600 . ?
C82 H82C 0.9600 . ?
C83 C84 1.371(11) . ?
C83 H83A 0.9300 . ?
C84 C85 1.390(11) . ?
C84 H84A 0.9300 . ?
C85 C86 1.379(10) . ?
C85 H85A 0.9300 . ?
C86 C87 1.413(10) . ?
C87 H87A 0.9300 . ?
C88 C97 1.372(11) . ?
C88 C89 1.440(10) . ?
C89 C90 1.340(12) . ?
C89 H89A 0.9300 . ?
C90 C91 1.407(14) . ?
C90 H90A 0.9300 . ?
C91 C96 1.391(12) . ?
C91 C92 1.440(13) . ?
C92 C93 1.398(17) . ?
C92 H92A 0.9300 . ?
C93 C94 1.387(16) . ?
C93 H93A 0.9300 . ?
C94 C95 1.367(12) . ?
C94 H94A 0.9300 . ?
C95 C96 1.396(12) . ?
C95 H95A 0.9300 . ?
C96 C97 1.458(10) . ?
C97 C98 1.475(11) . ?
C98 C107 1.364(11) . ?
C98 C99 1.428(10) . ?
C99 C100 1.427(11) . ?
C99 C104 1.426(11) . ?
C100 C101 1.370(13) . ?
C100 H10B 0.9300 . ?
C101 C102 1.435(16) . ?
C101 H10C 0.9300 . ?
C102 C103 1.329(17) . ?
C102 H10D 0.9300 . ?
C103 C104 1.392(15) . ?
C103 H10E 0.9300 . ?
C104 C105 1.371(14) . ?
C105 C106 1.381(15) . ?
C105 H10F 0.9300 . ?
C106 C107 1.436(13) . ?
C106 H10G 0.9300 . ?
C108 H10H 0.9600 . ?
C108 H10I 0.9600 . ?
C108 H10J 0.9600 . ?
C109 H10K 0.9600 . ?
C109 H10L 0.9600 . ?
C109 H10M 0.9600 . ?
C110 H11B 0.9600 . ?
C110 H11C 0.9600 . ?
C110 H11D 0.9600 . ?
C111 H11E 0.9600 . ?
C111 H11F 0.9600 . ?
C111 H11G 0.9600 . ?
C112 H11H 0.9600 . ?
C112 H11I 0.9600 . ?
C112 H11J 0.9600 . ?
C113 C114 1.492(6) . ?
C113 H11K 0.9600 . ?
C113 H11L 0.9600 . ?
C113 H11M 0.9600 . ?
C114 C115 1.3900 . ?
C114 C119 1.3900 . ?
C115 C116 1.3900 . ?
C115 H115 0.9300 . ?
C116 C117 1.3900 . ?
C116 H116 0.9300 . ?
C117 C118 1.3900 . ?
C117 H117 0.9300 . ?
C118 C119 1.3900 . ?
C118 H118 0.9300 . ?
C119 H119 0.9300 . ?
C120 C121 1.489(6) . ?
C120 H12B 0.9600 . ?
C120 H12C 0.9600 . ?
C120 H12D 0.9600 . ?
C121 C122 1.3900 . ?
C121 C126 1.3900 . ?
C122 C123 1.3900 . ?
C122 H122 0.9300 . ?
C123 C124 1.3900 . ?
C123 H123 0.9300 . ?
C124 C125 1.3900 . ?
C124 H124 0.9300 . ?
C125 C126 1.3900 . ?
C125 H125 0.9300 . ?
C126 H126 0.9300 . ?
C127 C128 1.480(6) . ?
C127 H12E 0.9600 . ?
C127 H12F 0.9600 . ?
C127 H12G 0.9600 . ?
C128 C129 1.3900 . ?
C128 C133 1.3900 . ?
C129 C130 1.3900 . ?
C129 H129 0.9300 . ?
C130 C131 1.3900 . ?
C130 H130 0.9300 . ?
C131 C132 1.3900 . ?
C131 H131 0.9300 . ?
C132 C133 1.3900 . ?
C132 H132 0.9300 . ?
C133 H133 0.9300 . ?

loop_
_geom_torsion_atom_site_label_1
_geom_torsion_atom_site_label_2
_geom_torsion_atom_site_label_3
_geom_torsion_atom_site_label_4
_geom_torsion
_geom_torsion_site_symmetry_1
_geom_torsion_site_symmetry_2
_geom_torsion_site_symmetry_3
_geom_torsion_site_symmetry_4
_geom_torsion_publ_flag
N6 Ti1 N1 C1 124.1(16) . . . . ?
N5 Ti1 N1 C1 -85.1(9) . . . . ?
N3 Ti1 N1 C1 87.9(9) . . . . ?
N2 Ti1 N1 C1 175.4(9) . . . . ?
N4 Ti1 N1 C1 12.1(8) . . . . ?
N6 Ti1 N1 C4 -48.0(18) . . . . ?
N5 Ti1 N1 C4 102.7(5) . . . . ?
N3 Ti1 N1 C4 -84.3(5) . . . . ?
N2 Ti1 N1 C4 3.2(5) . . . . ?
N4 Ti1 N1 C4 -160.1(5) . . . . ?
N6 Ti1 N2 C5 170.0(5) . . . . ?
N5 Ti1 N2 C5 -90.5(5) . . . . ?
N3 Ti1 N2 C5 79.7(5) . . . . ?
N1 Ti1 N2 C5 -2.9(5) . . . . ?
N4 Ti1 N2 C5 41.0(8) . . . . ?
N6 Ti1 N2 C6 -7.3(6) . . . . ?
N5 Ti1 N2 C6 92.2(6) . . . . ?
N3 Ti1 N2 C6 -97.5(6) . . . . ?
N1 Ti1 N2 C6 179.9(6) . . . . ?
N4 Ti1 N2 C6 -136.2(6) . . . . ?
N6 Ti1 N3 C27 -87.3(9) . . . . ?
N5 Ti1 N3 C27 127.7(13) . . . . ?
N1 Ti1 N3 C27 87.4(8) . . . . ?
N2 Ti1 N3 C27 10.9(8) . . . . ?
N4 Ti1 N3 C27 175.4(9) . . . . ?
N6 Ti1 N3 C30 103.7(5) . . . . ?
N5 Ti1 N3 C30 -41.4(16) . . . . ?
N1 Ti1 N3 C30 -81.7(5) . . . . ?
N2 Ti1 N3 C30 -158.2(5) . . . . ?
N4 Ti1 N3 C30 6.4(5) . . . . ?
N6 Ti1 N4 C31 -94.2(5) . . . . ?
N5 Ti1 N4 C31 166.8(5) . . . . ?
N3 Ti1 N4 C31 -5.2(5) . . . . ?
N1 Ti1 N4 C31 77.3(5) . . . . ?
N2 Ti1 N4 C31 34.9(8) . . . . ?
N6 Ti1 N4 C32 90.4(6) . . . . ?
N5 Ti1 N4 C32 -8.6(6) . . . . ?
N3 Ti1 N4 C32 179.4(6) . . . . ?
N1 Ti1 N4 C32 -98.1(6) . . . . ?
N2 Ti1 N4 C32 -140.5(6) . . . . ?
N6 Ti1 N5 C53 154.8(6) . . . . ?
N3 Ti1 N5 C53 -60.5(16) . . . . ?
N1 Ti1 N5 C53 -20.8(6) . . . . ?
N2 Ti1 N5 C53 55.1(6) . . . . ?
N4 Ti1 N5 C53 -106.7(6) . . . . ?
N6 Ti1 N5 C54 -33.4(6) . . . . ?
N3 Ti1 N5 C54 111.3(14) . . . . ?
N1 Ti1 N5 C54 151.1(6) . . . . ?
N2 Ti1 N5 C54 -133.1(6) . . . . ?
N4 Ti1 N5 C54 65.1(6) . . . . ?
N5 Ti1 N6 C56 151.3(6) . . . . ?
N3 Ti1 N6 C56 -22.5(6) . . . . ?
N1 Ti1 N6 C56 -58.3(19) . . . . ?
N2 Ti1 N6 C56 -108.1(6) . . . . ?
N4 Ti1 N6 C56 53.0(7) . . . . ?
N5 Ti1 N6 C55 -37.5(7) . . . . ?
N3 Ti1 N6 C55 148.8(7) . . . . ?
N1 Ti1 N6 C55 113.0(17) . . . . ?
N2 Ti1 N6 C55 63.1(7) . . . . ?
N4 Ti1 N6 C55 -135.8(6) . . . . ?
N11 Ti2 N7 C57 -81.7(9) . . . . ?
N12 Ti2 N7 C57 126.6(15) . . . . ?
N9 Ti2 N7 C57 91.8(9) . . . . ?
N8 Ti2 N7 C57 -177.4(9) . . . . ?
N10 Ti2 N7 C57 15.7(9) . . . . ?
N11 Ti2 N7 C60 93.1(5) . . . . ?
N12 Ti2 N7 C60 -58.5(16) . . . . ?
N9 Ti2 N7 C60 -93.3(5) . . . . ?
N8 Ti2 N7 C60 -2.6(5) . . . . ?
N10 Ti2 N7 C60 -169.5(5) . . . . ?
N11 Ti2 N8 C61 -88.6(6) . . . . ?
N12 Ti2 N8 C61 172.2(5) . . . . ?
N9 Ti2 N8 C61 83.5(5) . . . . ?
N10 Ti2 N8 C61 36.4(9) . . . . ?
N7 Ti2 N8 C61 1.0(5) . . . . ?
N11 Ti2 N8 C62 91.9(6) . . . . ?
N12 Ti2 N8 C62 -7.2(6) . . . . ?
N9 Ti2 N8 C62 -96.0(6) . . . . ?
N10 Ti2 N8 C62 -143.1(6) . . . . ?
N7 Ti2 N8 C62 -178.4(6) . . . . ?
N11 Ti2 N9 C83 147.4(16) . . . . ?
N12 Ti2 N9 C83 -71.5(9) . . . . ?
N8 Ti2 N9 C83 26.2(8) . . . . ?
N10 Ti2 N9 C83 -170.9(9) . . . . ?
N7 Ti2 N9 C83 102.5(9) . . . . ?
N11 Ti2 N9 C86 -42(2) . . . . ?
N12 Ti2 N9 C86 98.8(5) . . . . ?
N8 Ti2 N9 C86 -163.5(5) . . . . ?
N10 Ti2 N9 C86 -0.6(5) . . . . ?
N7 Ti2 N9 C86 -87.2(5) . . . . ?
N11 Ti2 N10 C87 174.0(5) . . . . ?
N12 Ti2 N10 C87 -86.5(5) . . . . ?
N9 Ti2 N10 C87 0.1(5) . . . . ?
N8 Ti2 N10 C87 49.2(8) . . . . ?
N7 Ti2 N10 C87 83.6(5) . . . . ?
N11 Ti2 N10 C88 -7.9(6) . . . . ?
N12 Ti2 N10 C88 91.6(6) . . . . ?
N9 Ti2 N10 C88 178.2(6) . . . . ?
N8 Ti2 N10 C88 -132.7(6) . . . . ?
N7 Ti2 N10 C88 -98.3(6) . . . . ?
N12 Ti2 N11 C109 153.9(7) . . . . ?
N9 Ti2 N11 C109 -65(2) . . . . ?
N8 Ti2 N11 C109 55.1(7) . . . . ?
N10 Ti2 N11 C109 -106.0(7) . . . . ?
N7 Ti2 N11 C109 -21.1(7) . . . . ?
N12 Ti2 N11 C110 -35.2(6) . . . . ?
N9 Ti2 N11 C110 105.5(18) . . . . ?
N8 Ti2 N11 C110 -133.9(6) . . . . ?
N10 Ti2 N11 C110 64.9(6) . . . . ?
N7 Ti2 N11 C110 149.8(6) . . . . ?
N11 Ti2 N12 C112 153.8(6) . . . . ?
N9 Ti2 N12 C112 -20.4(6) . . . . ?
N8 Ti2 N12 C112 -109.2(6) . . . . ?
N10 Ti2 N12 C112 54.8(7) . . . . ?
N7 Ti2 N12 C112 -54.9(17) . . . . ?
N11 Ti2 N12 C111 -34.4(7) . . . . ?
N9 Ti2 N12 C111 151.4(6) . . . . ?
N8 Ti2 N12 C111 62.6(7) . . . . ?
N10 Ti2 N12 C111 -133.4(6) . . . . ?
N7 Ti2 N12 C111 116.9(15) . . . . ?
C4 N1 C1 C2 -1.4(9) . . . . ?
Ti1 N1 C1 C2 -173.9(7) . . . . ?
N1 C1 C2 C3 0.0(11) . . . . ?
C1 C2 C3 C4 1.4(10) . . . . ?
C1 N1 C4 C5 -178.5(6) . . . . ?
Ti1 N1 C4 C5 -3.3(8) . . . . ?
C1 N1 C4 C3 2.3(8) . . . . ?
Ti1 N1 C4 C3 177.4(5) . . . . ?
C2 C3 C4 N1 -2.4(9) . . . . ?
C2 C3 C4 C5 178.5(8) . . . . ?
C6 N2 C5 C4 179.8(6) . . . . ?
Ti1 N2 C5 C4 2.1(8) . . . . ?
N1 C4 C5 N2 0.9(10) . . . . ?
C3 C4 C5 N2 179.9(8) . . . . ?
C5 N2 C6 C15 55.4(9) . . . . ?
Ti1 N2 C6 C15 -127.4(6) . . . . ?
C5 N2 C6 C7 -125.8(7) . . . . ?
Ti1 N2 C6 C7 51.4(8) . . . . ?
C15 C6 C7 C8 -1.5(11) . . . . ?
N2 C6 C7 C8 179.7(7) . . . . ?
C6 C7 C8 C9 1.0(12) . . . . ?
C7 C8 C9 C14 -1.1(12) . . . . ?
C7 C8 C9 C10 -178.7(8) . . . . ?
C14 C9 C10 C11 2.7(14) . . . . ?
C8 C9 C10 C11 -179.6(10) . . . . ?
C9 C10 C11 C12 -1.4(18) . . . . ?
C10 C11 C12 C13 0.3(19) . . . . ?
C11 C12 C13 C14 -0.4(17) . . . . ?
C8 C9 C14 C13 179.5(8) . . . . ?
C10 C9 C14 C13 -2.9(12) . . . . ?
C8 C9 C14 C15 1.7(11) . . . . ?
C10 C9 C14 C15 179.3(7) . . . . ?
C12 C13 C14 C9 1.8(13) . . . . ?
C12 C13 C14 C15 179.6(9) . . . . ?
N2 C6 C15 C14 -179.2(6) . . . . ?
C7 C6 C15 C14 2.0(10) . . . . ?
N2 C6 C15 C16 3.6(10) . . . . ?
C7 C6 C15 C16 -175.2(7) . . . . ?
C9 C14 C15 C6 -2.1(10) . . . . ?
C13 C14 C15 C6 -179.9(7) . . . . ?
C9 C14 C15 C16 175.1(7) . . . . ?
C13 C14 C15 C16 -2.6(11) . . . . ?
C6 C15 C16 C25 -94.9(9) . . . . ?
C14 C15 C16 C25 87.9(9) . . . . ?
C6 C15 C16 C17 84.8(9) . . . . ?
C14 C15 C16 C17 -92.4(8) . . . . ?
C25 C16 C17 C18 -178.5(7) . . . . ?
C15 C16 C17 C18 1.7(10) . . . . ?
C25 C16 C17 C22 1.9(10) . . . . ?
C15 C16 C17 C22 -177.8(7) . . . . ?
C22 C17 C18 C19 -0.7(11) . . . . ?
C16 C17 C18 C19 179.8(8) . . . . ?
C17 C18 C19 C20 1.1(13) . . . . ?
C18 C19 C20 C21 -2.1(15) . . . . ?
C19 C20 C21 C22 2.9(15) . . . . ?
C20 C21 C22 C23 -179.5(10) . . . . ?
C20 C21 C22 C17 -2.5(13) . . . . ?
C18 C17 C22 C21 1.3(11) . . . . ?
C16 C17 C22 C21 -179.1(7) . . . . ?
C18 C17 C22 C23 178.5(7) . . . . ?
C16 C17 C22 C23 -2.0(11) . . . . ?
C21 C22 C23 C24 177.9(9) . . . . ?
C17 C22 C23 C24 0.9(13) . . . . ?
C22 C23 C24 C25 0.2(14) . . . . ?
C17 C16 C25 O1 178.2(6) . . . . ?
C15 C16 C25 O1 -2.2(10) . . . . ?
C17 C16 C25 C24 -0.8(11) . . . . ?
C15 C16 C25 C24 178.9(7) . . . . ?
C26 O1 C25 C16 168.8(8) . . . . ?
C26 O1 C25 C24 -12.3(12) . . . . ?
C23 C24 C25 C16 -0.3(12) . . . . ?
C23 C24 C25 O1 -179.1(8) . . . . ?
C30 N3 C27 C28 -0.1(9) . . . . ?
Ti1 N3 C27 C28 -169.6(6) . . . . ?
N3 C27 C28 C29 -0.1(10) . . . . ?
C27 C28 C29 C30 0.2(9) . . . . ?
C27 N3 C30 C31 180.0(7) . . . . ?
Ti1 N3 C30 C31 -7.2(8) . . . . ?
C27 N3 C30 C29 0.3(8) . . . . ?
Ti1 N3 C30 C29 173.1(5) . . . . ?
C28 C29 C30 N3 -0.3(9) . . . . ?
C28 C29 C30 C31 -180.0(8) . . . . ?
C32 N4 C31 C30 179.2(7) . . . . ?
Ti1 N4 C31 C30 3.2(9) . . . . ?
N3 C30 C31 N4 2.8(10) . . . . ?
C29 C30 C31 N4 -177.6(8) . . . . ?
C31 N4 C32 C41 60.2(9) . . . . ?
Ti1 N4 C32 C41 -124.6(6) . . . . ?
C31 N4 C32 C33 -119.6(7) . . . . ?
Ti1 N4 C32 C33 55.7(9) . . . . ?
C41 C32 C33 C34 -3.9(11) . . . . ?
N4 C32 C33 C34 175.8(7) . . . . ?
C32 C33 C34 C35 -0.7(12) . . . . ?
C33 C34 C35 C36 -176.1(8) . . . . ?
C33 C34 C35 C40 3.5(12) . . . . ?
C34 C35 C36 C37 179.7(10) . . . . ?
C40 C35 C36 C37 0.1(14) . . . . ?
C35 C36 C37 C38 0.5(18) . . . . ?
C36 C37 C38 C39 1(2) . . . . ?
C37 C38 C39 C40 -4.2(18) . . . . ?
C38 C39 C40 C35 4.7(14) . . . . ?
C38 C39 C40 C41 -175.7(9) . . . . ?
C34 C35 C40 C39 177.6(9) . . . . ?
C36 C35 C40 C39 -2.8(12) . . . . ?
C34 C35 C40 C41 -2.0(11) . . . . ?
C36 C35 C40 C41 177.6(8) . . . . ?
N4 C32 C41 C40 -174.4(6) . . . . ?
C33 C32 C41 C40 5.4(10) . . . . ?
N4 C32 C41 C42 11.1(11) . . . . ?
C33 C32 C41 C42 -169.1(7) . . . . ?
C39 C40 C41 C32 178.0(8) . . . . ?
C35 C40 C41 C32 -2.5(11) . . . . ?
C39 C40 C41 C42 -7.3(12) . . . . ?
C35 C40 C41 C42 172.3(7) . . . . ?
C32 C41 C42 C51 -97.2(9) . . . . ?
C40 C41 C42 C51 88.2(9) . . . . ?
C32 C41 C42 C43 86.6(9) . . . . ?
C40 C41 C42 C43 -88.0(8) . . . . ?
C51 C42 C43 C48 4.4(10) . . . . ?
C41 C42 C43 C48 -179.3(7) . . . . ?
C51 C42 C43 C44 -176.2(7) . . . . ?
C41 C42 C43 C44 0.1(10) . . . . ?
C42 C43 C44 C45 -179.3(8) . . . . ?
C48 C43 C44 C45 0.1(12) . . . . ?
C43 C44 C45 C46 0.5(14) . . . . ?
C44 C45 C46 C47 0.8(16) . . . . ?
C45 C46 C47 C48 -2.7(16) . . . . ?
C42 C43 C48 C49 0.3(11) . . . . ?
C44 C43 C48 C49 -179.0(8) . . . . ?
C42 C43 C48 C47 177.4(7) . . . . ?
C44 C43 C48 C47 -2.0(11) . . . . ?
C46 C47 C48 C43 3.3(14) . . . . ?
C46 C47 C48 C49 -179.8(10) . . . . ?
C43 C48 C49 C50 -4.6(14) . . . . ?
C47 C48 C49 C50 178.4(9) . . . . ?
C48 C49 C50 C51 3.9(15) . . . . ?
C52 O2 C51 C42 -176.8(9) . . . . ?
C52 O2 C51 C50 6.5(13) . . . . ?
C43 C42 C51 O2 177.9(6) . . . . ?
C41 C42 C51 O2 1.8(10) . . . . ?
C43 C42 C51 C50 -5.3(11) . . . . ?
C41 C42 C51 C50 178.5(7) . . . . ?
C49 C50 C51 O2 177.8(8) . . . . ?
C49 C50 C51 C42 1.2(13) . . . . ?
C60 N7 C57 C58 -0.6(9) . . . . ?
Ti2 N7 C57 C58 174.5(6) . . . . ?
N7 C57 C58 C59 -0.4(10) . . . . ?
C57 C58 C59 C60 1.2(10) . . . . ?
C57 N7 C60 C59 1.4(9) . . . . ?
Ti2 N7 C60 C59 -175.4(6) . . . . ?
C57 N7 C60 C61 -179.3(7) . . . . ?
Ti2 N7 C60 C61 3.9(9) . . . . ?
C58 C59 C60 N7 -1.7(10) . . . . ?
C58 C59 C60 C61 179.2(9) . . . . ?
C62 N8 C61 C60 -179.6(7) . . . . ?
Ti2 N8 C61 C60 0.8(9) . . . . ?
N7 C60 C61 N8 -3.3(11) . . . . ?
C59 C60 C61 N8 175.8(9) . . . . ?
C61 N8 C62 C71 56.1(10) . . . . ?
Ti2 N8 C62 C71 -124.5(7) . . . . ?
C61 N8 C62 C63 -125.8(7) . . . . ?
Ti2 N8 C62 C63 53.6(9) . . . . ?
C71 C62 C63 C64 -6.4(11) . . . . ?
N8 C62 C63 C64 175.4(7) . . . . ?
C62 C63 C64 C65 2.4(12) . . . . ?
C63 C64 C65 C66 -177.7(9) . . . . ?
C63 C64 C65 C70 0.3(12) . . . . ?
C64 C65 C66 C67 176.0(11) . . . . ?
C70 C65 C66 C67 -1.9(16) . . . . ?
C65 C66 C67 C68 1(2) . . . . ?
C66 C67 C68 C69 0(2) . . . . ?
C67 C68 C69 C70 -0.5(19) . . . . ?
C68 C69 C70 C71 -177.7(10) . . . . ?
C68 C69 C70 C65 -0.4(15) . . . . ?
C64 C65 C70 C69 -176.5(8) . . . . ?
C66 C65 C70 C69 1.6(12) . . . . ?
C64 C65 C70 C71 0.9(11) . . . . ?
C66 C65 C70 C71 179.0(8) . . . . ?
C63 C62 C71 C70 7.5(11) . . . . ?
N8 C62 C71 C70 -174.4(7) . . . . ?
C63 C62 C71 C72 -172.1(7) . . . . ?
N8 C62 C71 C72 6.0(12) . . . . ?
C69 C70 C71 C62 172.3(8) . . . . ?
C65 C70 C71 C62 -4.9(11) . . . . ?
C69 C70 C71 C72 -8.1(12) . . . . ?
C65 C70 C71 C72 174.7(7) . . . . ?
C62 C71 C72 C81 -96.4(10) . . . . ?
C70 C71 C72 C81 84.0(10) . . . . ?
C62 C71 C72 C73 89.9(9) . . . . ?
C70 C71 C72 C73 -89.7(9) . . . . ?
C81 C72 C73 C78 3.9(11) . . . . ?
C71 C72 C73 C78 177.9(7) . . . . ?
C81 C72 C73 C74 -175.5(8) . . . . ?
C71 C72 C73 C74 -1.4(11) . . . . ?
C78 C73 C74 C75 1.3(12) . . . . ?
C72 C73 C74 C75 -179.4(8) . . . . ?
C73 C74 C75 C76 -1.1(14) . . . . ?
C74 C75 C76 C77 0.0(16) . . . . ?
C75 C76 C77 C78 0.9(16) . . . . ?
C74 C73 C78 C79 177.5(9) . . . . ?
C72 C73 C78 C79 -1.9(12) . . . . ?
C74 C73 C78 C77 -0.4(12) . . . . ?
C72 C73 C78 C77 -179.7(8) . . . . ?
C76 C77 C78 C79 -178.4(11) . . . . ?
C76 C77 C78 C73 -0.7(14) . . . . ?
C73 C78 C79 C80 0.8(16) . . . . ?
C77 C78 C79 C80 178.5(10) . . . . ?
C78 C79 C80 C81 -1.7(17) . . . . ?
C79 C80 C81 C72 3.9(16) . . . . ?
C79 C80 C81 O3 -176.9(9) . . . . ?
C73 C72 C81 C80 -5.0(13) . . . . ?
C71 C72 C81 C80 -178.7(8) . . . . ?
C73 C72 C81 O3 175.8(7) . . . . ?
C71 C72 C81 O3 2.1(12) . . . . ?
C82 O3 C81 C80 -4.9(14) . . . . ?
C82 O3 C81 C72 174.4(9) . . . . ?
C86 N9 C83 C84 0.7(9) . . . . ?
Ti2 N9 C83 C84 171.4(6) . . . . ?
N9 C83 C84 C85 -0.3(10) . . . . ?
C83 C84 C85 C86 -0.2(9) . . . . ?
C84 C85 C86 N9 0.6(9) . . . . ?
C84 C85 C86 C87 -174.2(8) . . . . ?
C83 N9 C86 C85 -0.8(9) . . . . ?
Ti2 N9 C86 C85 -174.6(5) . . . . ?
C83 N9 C86 C87 174.9(7) . . . . ?
Ti2 N9 C86 C87 1.1(8) . . . . ?
C88 N10 C87 C86 -177.8(7) . . . . ?
Ti2 N10 C87 C86 0.5(9) . . . . ?
C85 C86 C87 N10 173.4(8) . . . . ?
N9 C86 C87 N10 -1.1(11) . . . . ?
C87 N10 C88 C97 57.0(9) . . . . ?
Ti2 N10 C88 C97 -121.0(7) . . . . ?
C87 N10 C88 C89 -124.1(8) . . . . ?
Ti2 N10 C88 C89 57.9(8) . . . . ?
C97 C88 C89 C90 -0.9(12) . . . . ?
N10 C88 C89 C90 -179.8(8) . . . . ?
C88 C89 C90 C91 2.7(14) . . . . ?
C89 C90 C91 C96 -2.2(14) . . . . ?
C89 C90 C91 C92 177.7(9) . . . . ?
C96 C91 C92 C93 0.8(15) . . . . ?
C90 C91 C92 C93 -179.1(10) . . . . ?
C91 C92 C93 C94 2.4(18) . . . . ?
C92 C93 C94 C95 -4.1(17) . . . . ?
C93 C94 C95 C96 2.6(15) . . . . ?
C90 C91 C96 C95 177.7(8) . . . . ?
C92 C91 C96 C95 -2.2(13) . . . . ?
C90 C91 C96 C97 -0.1(13) . . . . ?
C92 C91 C96 C97 -180.0(8) . . . . ?
C94 C95 C96 C91 0.5(13) . . . . ?
C94 C95 C96 C97 178.2(8) . . . . ?
N10 C88 C97 C96 177.5(6) . . . . ?
C89 C88 C97 C96 -1.4(10) . . . . ?
N10 C88 C97 C98 -1.7(11) . . . . ?
C89 C88 C97 C98 179.5(7) . . . . ?
C91 C96 C97 C88 1.9(11) . . . . ?
C95 C96 C97 C88 -175.9(7) . . . . ?
C91 C96 C97 C98 -178.9(7) . . . . ?
C95 C96 C97 C98 3.3(11) . . . . ?
C88 C97 C98 C107 -92.7(9) . . . . ?
C96 C97 C98 C107 88.2(9) . . . . ?
C88 C97 C98 C99 91.9(9) . . . . ?
C96 C97 C98 C99 -87.2(8) . . . . ?
C107 C98 C99 C100 -173.0(7) . . . . ?
C97 C98 C99 C100 2.6(11) . . . . ?
C107 C98 C99 C104 5.1(11) . . . . ?
C97 C98 C99 C104 -179.3(7) . . . . ?
C104 C99 C100 C101 2.3(12) . . . . ?
C98 C99 C100 C101 -179.5(8) . . . . ?
C99 C100 C101 C102 -0.7(14) . . . . ?
C100 C101 C102 C103 -0.8(17) . . . . ?
C101 C102 C103 C104 0.7(18) . . . . ?
C102 C103 C104 C105 -176.5(11) . . . . ?
C102 C103 C104 C99 1.0(16) . . . . ?
C100 C99 C104 C105 175.1(8) . . . . ?
C98 C99 C104 C105 -3.1(12) . . . . ?
C100 C99 C104 C103 -2.5(12) . . . . ?
C98 C99 C104 C103 179.3(8) . . . . ?
C103 C104 C105 C106 179.2(10) . . . . ?
C99 C104 C105 C106 1.7(14) . . . . ?
C104 C105 C106 C107 -2.1(15) . . . . ?
C99 C98 C107 O4 176.3(7) . . . . ?
C97 C98 C107 O4 0.8(11) . . . . ?
C99 C98 C107 C106 -5.7(11) . . . . ?
C97 C98 C107 C106 178.8(8) . . . . ?
C108 O4 C107 C98 -171.7(9) . . . . ?
C108 O4 C107 C106 10.2(13) . . . . ?
C105 C106 C107 C98 4.3(13) . . . . ?
C105 C106 C107 O4 -177.8(8) . . . . ?
C119 C114 C115 C116 0.0 . . . . ?
C113 C114 C115 C116 176.2(12) . . . . ?
C114 C115 C116 C117 0.0 . . . . ?
C115 C116 C117 C118 0.0 . . . . ?
C116 C117 C118 C119 0.0 . . . . ?
C117 C118 C119 C114 0.0 . . . . ?
C115 C114 C119 C118 0.0 . . . . ?
C113 C114 C119 C118 -176.1(13) . . . . ?
C126 C121 C122 C123 0.0 . . . . ?
C120 C121 C122 C123 -173.9(18) . . . . ?
C121 C122 C123 C124 0.0 . . . . ?
C122 C123 C124 C125 0.0 . . . . ?
C123 C124 C125 C126 0.0 . . . . ?
C124 C125 C126 C121 0.0 . . . . ?
C122 C121 C126 C125 0.0 . . . . ?
C120 C121 C126 C125 173.9(18) . . . . ?
C133 C128 C129 C130 0.0 . . . . ?
C127 C128 C129 C130 -175.6(15) . . . . ?
C128 C129 C130 C131 0.0 . . . . ?
C129 C130 C131 C132 0.0 . . . . ?
C130 C131 C132 C133 0.0 . . . . ?
C131 C132 C133 C128 0.0 . . . . ?
C129 C128 C133 C132 0.0 . . . . ?
C127 C128 C133 C132 175.5(15) . . . . ?
